data_7034251
loop_
_publ_author_name
'Shu, Yu-Bo'
'Liu, Wei-Sheng'

_publ_section_title
;
 A lanthanide salen &quot;square prism&quot; and a wrapped exo-lanthanide
 salen &quot;double decker&quot;.
;
_journal_issue 14
_journal_name_full 'Dalton transactions (Cambridge, England : 2003)'
_journal_page_first 6353
_journal_page_last 6357
_journal_paper_doi 10.1039/c4dt03959a
_journal_volume 44
_journal_year 2015
_chemical_formula_moiety 'C96 H136 Cl4 Er2 N16 O8, 2(C H4 O), 2(Cl)'
_chemical_formula_sum 'C98 H144 Cl6 Er2 N16 O10'
_chemical_formula_weight 2253.52
_chemical_name_systematic
;
 ? 
;
_space_group_crystal_system triclinic
_space_group_IT_number 2
_space_group_name_Hall '-P 1'
_space_group_name_H-M_alt 'P -1'
_symmetry_space_group_name_Hall '-P 1'
_symmetry_space_group_name_H-M 'P -1'
_atom_sites_solution_hydrogens geom
_atom_sites_solution_primary direct
_atom_sites_solution_secondary difmap
_audit_creation_date 2015-02-15
_audit_creation_method
;
Olex2 1.2
(compiled 2015.01.26 svn.r3150 for OlexSys, GUI svn.r4998)
;
_audit_update_record
;
2015-02-16 deposited with the CCDC.
2015-03-02 downloaded from the CCDC.
;
_cell_angle_alpha 69.359(5)
_cell_angle_beta 89.180(5)
_cell_angle_gamma 61.857(6)
_cell_formula_units_Z 1
_cell_length_a 14.8845(9)
_cell_length_b 15.6342(8)
_cell_length_c 15.6534(11)
_cell_measurement_reflns_used 3873
_cell_measurement_temperature 80(2)
_cell_measurement_theta_max 71.6000
_cell_measurement_theta_min 71.6000
_cell_volume 2954.4(4)
_computing_molecular_graphics 'Olex2 (Dolomanov et al., 2009)'
_computing_publication_material 'Olex2 (Dolomanov et al., 2009)'
_computing_structure_refinement 'SHELXL-97 (Sheldrick, 1997)'
_computing_structure_solution 'SHELXS-97 (Sheldrick, 1990)'
_diffrn_ambient_temperature 80(2)
_diffrn_measured_fraction_theta_full 0.967
_diffrn_measured_fraction_theta_max 0.967
_diffrn_measurement_device_type 'Xcalibur, Eos, Gemini'
_diffrn_radiation_monochromator graphite
_diffrn_radiation_type CuK\a
_diffrn_radiation_wavelength 1.54184
_diffrn_reflns_av_R_equivalents 0.0949
_diffrn_reflns_av_unetI/netI 0.1600
_diffrn_reflns_limit_h_max 18
_diffrn_reflns_limit_h_min -17
_diffrn_reflns_limit_k_max 18
_diffrn_reflns_limit_k_min -19
_diffrn_reflns_limit_l_max 18
_diffrn_reflns_limit_l_min -19
_diffrn_reflns_number 20555
_diffrn_reflns_theta_full 72.50
_diffrn_reflns_theta_max 72.50
_diffrn_reflns_theta_min 3.07
_diffrn_source 'fine-focus sealed tube'
_exptl_absorpt_coefficient_mu 4.250
_exptl_absorpt_correction_T_max 0.712
_exptl_absorpt_correction_T_min 0.631
_exptl_absorpt_correction_type multi-scan
_exptl_crystal_colour yellowish-brown
_exptl_crystal_density_diffrn 1.267
_exptl_crystal_density_method 'not measured'
_exptl_crystal_description polyhedron
_exptl_crystal_F_000 1162.0
_exptl_crystal_size_max 0.12
_exptl_crystal_size_mid 0.1
_exptl_crystal_size_min 0.08
_platon_squeeze_details
;
C101 0.787 0.601 0.366 !       9.91 eA-3
Q102 0.058 0.353 0.058 !       9.54 eA-3
Q103 0.254 0.960 0.269 !       8.98 eA-3
C104 0.362 0.540 0.918 !       6.86 eA-3
Q105 1.000 0.500 0.500 !       6.40 eA-3
Q106 0.847 0.823 0.891 !       6.38 eA-3
Q107 0.827 0.878 0.775 !       6.19 eA-3
C108 0.717 0.372 0.147 !       4.97 eA-3
Q109 0.112 0.205 0.134 !       4.40 eA-3
Q110 0.426 0.514 0.129 !       4.05 eA-3
C111 0.247 0.481 0.574 !       4.04 eA-3
Q112 0.214 0.095 0.193 !       3.80 eA-3
C113 0.292 0.530 0.608 !       3.70 eA-3
Q114 0.050 0.225 0.265 !       3.37 eA-3
Q115 0.782 0.687 0.095 !       3.19 eA-3
Q116 0.282 0.182 0.215 !       3.06 eA-3
Q117 0.754 0.861 0.939 !       2.98 eA-3
Q118 0.963 0.848 0.902 !       2.80 eA-3
Q119 0.449 0.485 0.186 !       2.66 eA-3
C120 0.548 0.447 0.330 !       2.62 eA-3
C121 0.265 0.582 0.520 !       2.61 eA-3
Q122 0.651 0.828 0.753 !       2.56 eA-3
Q123 0.879 0.330 0.954 !       2.50 eA-3
C124 0.483 0.455 0.377 !       2.48 eA-3
Q125 0.957 0.735 0.859 !       2.46 eA-3
Q126 0.018 0.410-0.005 !       2.43 eA-3
Q127 0.062 0.190 0.341 !       2.39 eA-3
Q128 0.677 0.925 0.001 !       2.29 eA-3
Q129 0.847 0.253 0.975 !       2.25 eA-3
Q130 0.031 0.983 0.158 !       2.25 eA-3
Q131 0.812 0.767 0.843 !       2.23 eA-3
Q132 0.025 0.597 0.746 !       2.18 eA-3
Q133 0.254 0.373 0.144 !       2.15 eA-3
Q134 0.583 0.092 0.982 !       2.15 eA-3
Q135 0.598 0.911 0.374 !       2.11 eA-3
Q136 0.567 0.953 0.707 !       2.08 eA-3
Q137 0.929 0.633 0.880 !       2.08 eA-3
Q138 0.074 0.473 0.813 !       2.08 eA-3
Q139 0.591 0.061 0.344 !       2.07 eA-3
Q140 0.878 0.043 0.440 !       2.07 eA-3
Q141 0.912 0.887 0.787 !       2.06 eA-3
Q142 0.047 0.213 0.814 !       2.06 eA-3
Q143 0.129 0.996 0.924 !       2.06 eA-3
Q144 0.427 0.746 0.137 !       2.03 eA-3
Q145 0.498 0.809 0.719 !       2.02 eA-3
Q146 0.786 0.282 0.737 !       2.02 eA-3
Q147 0.360 0.972 0.044 !       2.01 eA-3
Q148 0.335 0.342 0.189 !       2.01 eA-3
Q149 0.515 0.796 0.448 !       2.00 eA-3
Q150 0.885 0.155 0.024 !       2.00 eA-3
Q151 0.502 0.281 0.786 !       1.96 eA-3
Q152 0.673 0.048 0.836 !       1.96 eA-3
Q153 0.572 0.833 0.379 !       1.96 eA-3
Q154 0.044 0.143 0.546 !       1.96 eA-3
C155 0.828 0.343 0.173 !       1.94 eA-3
Q156 0.363 0.990 0.318 !       1.92 eA-3
Q157 0.171 0.565 0.113 !       1.91 eA-3
C158 0.397 0.716 0.424 !       1.90 eA-3
Q159 0.534 0.273 0.064 !       1.90 eA-3
Q160 0.116 0.507 0.343 !       1.90 eA-3
Q161 0.385 0.064 0.874 !       1.89 eA-3
Q162 0.878 0.096 0.311 !       1.88 eA-3
Q163 0.561 0.056 0.073 !       1.86 eA-3
Q164 0.840 0.955 0.785 !       1.86 eA-3
Q165 0.730 0.748 0.124 !       1.86 eA-3
Q166 0.122 0.274 0.097 !       1.82 eA-3
Q167 0.842 0.087 0.025 !       1.81 eA-3
Q168 0.950 0.344 0.275 !       1.78 eA-3
Q169 0.716 0.986 0.767 !       1.77 eA-3
Q170 0.176 0.425 0.850 !       1.73 eA-3
Q171 0.412 0.519 0.068 !       1.73 eA-3
Q172 0.649 0.752 0.961 !       1.73 eA-3
Q173 0.207 0.499 0.061 !       1.72 eA-3
Q174 0.538 0.999 0.349 !       1.72 eA-3
Q175 0.017 0.260 0.407 !       1.71 eA-3
Q176 0.079 0.077 0.419 !       1.70 eA-3
Q177 0.297 0.143 0.561 !       1.70 eA-3
Q178 0.250 0.950 0.040 !       1.70 eA-3
Q179 0.466 0.801 0.046 !       1.69 eA-3
Q180 0.873 0.926 0.818 !       1.69 eA-3
Q181 0.015 0.891 0.909 !       1.66 eA-3
Q182 0.739 0.967 0.864 !       1.64 eA-3
Q183 0.032 0.215 0.378 !       1.63 eA-3
Q184 1.007 0.151 0.798 !       1.60 eA-3
Q185 0.028 0.623 0.668 !       1.60 eA-3
Q186 0.186 0.934 0.575 !       1.59 eA-3
Q187 0.877 0.699 0.000 !       1.56 eA-3
Q188 0.100 0.043 0.494 !       1.54 eA-3
C189 0.600 0.516 0.663 !       1.54 eA-3
Q190 0.108 0.780 0.891 !       1.54 eA-3
C191 0.511 0.406 0.577 !       1.53 eA-3
Q192 0.077 0.452 0.088 !       1.53 eA-3
Q193 0.748 0.811 0.864 !       1.53 eA-3
Q194 0.978 0.944 0.141 !       1.53 eA-3
Q195 0.274 0.810 0.533 !       1.52 eA-3
Q196 0.477 0.282-0.002 !       1.51 eA-3
Q197 0.676 0.827 0.972 !       1.51 eA-3
Q198 0.596 0.776 0.762 !       1.50 eA-3
Q199 0.322 0.105 0.937 !       1.50 eA-3
C200 0.594 0.418 0.543 !       1.49 eA-3
Q201 0.593 0.924 0.949 !       1.49 eA-3
Q202 0.768 0.050 0.793 !       1.49 eA-3
Q203 0.109 0.139 0.073 !       1.48 eA-3
Q204 0.217 0.153 0.265 !       1.48 eA-3
Q205 0.860 0.623 0.094 !       1.47 eA-3
Q206 0.127 0.585 0.122 !       1.47 eA-3
Q207 0.229 0.390 0.388 !       1.46 eA-3
Q208 0.015 0.656 0.864 !       1.46 eA-3
Q209 0.051 0.437 0.063 !       1.46 eA-3
Q210 0.592 0.813 0.966 !       1.46 eA-3
C211 0.454 0.563 0.492 !       1.46 eA-3
Q212 0.028 0.235 0.482 !       1.45 eA-3
Q213 0.017 0.513 0.055 !       1.45 eA-3
Q214 0.299 0.137 0.460 !       1.45 eA-3
Q215 0.598 0.016 0.915 !       1.45 eA-3
Q216 0.937 0.719 0.810 !       1.44 eA-3
Q217 1.004 0.874 0.953 !       1.44 eA-3
C218 0.284 0.656 0.652 !       1.44 eA-3
Q219 0.046 0.340 0.293 !       1.43 eA-3
Q220 0.187 0.014 0.053 !       1.43 eA-3
Q221 0.025 0.141 0.321 !       1.42 eA-3
Q222 0.081 0.067 0.512 !       1.41 eA-3
Q223 0.923 0.235 0.298 !       1.41 eA-3
Q224 0.204 0.907 0.737 !       1.40 eA-3
C225 0.266 0.593 0.763 !       1.39 eA-3
Q226 0.029 1.002 0.694 !       1.39 eA-3
Q227 0.888 0.776 0.261 !       1.39 eA-3
Q228 0.593 0.540 0.769 !       1.39 eA-3
C229 0.299 0.543 0.718 !       1.39 eA-3
Q230 0.673 0.952 0.951 !       1.39 eA-3
C231 0.575 0.456 0.653 !       1.37 eA-3
Q232 0.063 0.080 0.295 !       1.37 eA-3
C233 0.516 0.455 0.444 !       1.37 eA-3
C234 0.676 0.451 0.519 !       1.37 eA-3
Q235 0.845 0.640 0.316 !       1.37 eA-3
Q236 0.827 0.778 0.718 !       1.36 eA-3
Q237 0.464 0.689 0.765 !       1.36 eA-3
Q238 0.497 0.018 0.908 !       1.36 eA-3
Q239 0.718 0.888 0.984 !       1.35 eA-3
Q240 0.652 0.974 0.916 !       1.35 eA-3
Q241 0.078 0.442 0.906 !       1.34 eA-3
Q242 0.738 0.607 0.167 !       1.33 eA-3
Q243 0.396 0.045 0.352 !       1.33 eA-3
C244 0.638 0.475 0.471 !       1.33 eA-3
Q245 0.839 0.250 0.672 !       1.33 eA-3
Q246 0.073 0.360 0.799 !       1.32 eA-3
C247 0.383 0.406 0.450 !       1.32 eA-3
Q248 0.264 0.184 0.558 !       1.32 eA-3
Q249 0.843 0.121 0.452 !       1.31 eA-3
Q250 0.777 0.959 0.721 !       1.31 eA-3
Q251 0.981 0.062 0.323 !       1.31 eA-3
Q252 0.714 0.896 0.870 !       1.30 eA-3
Q253 0.594 0.420 0.066 !       1.30 eA-3
Q254 0.921 0.925 0.693 !       1.30 eA-3
Q255 0.874 0.934 0.913 !       1.30 eA-3
Q256 0.553 0.076 0.927 !       1.30 eA-3
Q257 0.672 0.939 0.911 !       1.29 eA-3
Q258 0.105 0.253 0.350 !       1.29 eA-3
Q259 0.315 0.982 0.008 !       1.29 eA-3
C260 0.572 0.560 0.637 !       1.29 eA-3
Q261 0.980 0.190 0.775 !       1.28 eA-3
Q262 0.066 0.700 0.798 !       1.28 eA-3
Q263 0.082 0.673 0.928 !       1.28 eA-3
Q264 0.094 0.156 0.425 !       1.28 eA-3
Q265 0.887 0.285 0.648 !       1.28 eA-3
Q266 0.063 0.927 0.550 !       1.28 eA-3
C267 0.403 0.621 0.510 !       1.27 eA-3
Q268 0.545 0.984 0.966 !       1.27 eA-3
Q269 0.797 0.657 0.029 !       1.27 eA-3
Q270 0.657 0.329 0.882 !       1.26 eA-3
Q271 0.383 0.066 0.315 !       1.26 eA-3
Q272 0.048 0.841 0.922 !       1.25 eA-3
C273 0.358 0.580 0.670 !       1.25 eA-3
Q274 0.750 0.842 0.034 !       1.25 eA-3
Q275 0.051 0.498 0.280 !       1.25 eA-3
C276 0.440 0.467 0.544 !       1.25 eA-3
Q277 0.105 0.754 0.738 !       1.25 eA-3
C278 0.628 0.498 0.535 !       1.25 eA-3
Q279 0.589 0.071 0.804 !       1.25 eA-3
C280 0.674 0.575 0.457 !       1.24 eA-3
Q281 0.136 0.592 0.980 !       1.24 eA-3
Q282 0.027 0.625 0.946 !       1.24 eA-3
Q283 0.019 0.518 0.160 !       1.23 eA-3
Q284 0.047 0.717 0.757 !       1.23 eA-3
Q285 0.629 0.882 0.999 !       1.23 eA-3
Q286 0.079 0.435 0.241 !       1.23 eA-3
Q287 0.972 0.170 0.285 !       1.23 eA-3
Q288 0.557 0.954 0.904 !       1.22 eA-3
Q289 0.983 0.582 0.230 !       1.22 eA-3
Q290 0.153 0.460 0.567 !       1.22 eA-3
Q291 0.965 0.785 0.128 !       1.22 eA-3
Q292 0.829 0.110 0.278 !       1.22 eA-3
Q293 0.309 0.640 0.624 !       1.22 eA-3
Q294 0.968 0.969 0.092 !       1.21 eA-3
C295 0.560 0.467 0.598 !       1.21 eA-3
Q296 0.059 0.814 0.754 !       1.21 eA-3
Q297 0.606 0.909 0.869 !       1.21 eA-3
Q298 0.282 0.333 0.628 !       1.21 eA-3
Q299 0.926 0.751 0.287 !       1.20 eA-3
Q300 0.988 0.578 0.890 !       1.19 eA-3
Q301 0.251 0.936 0.133 !       1.19 eA-3
Q302 0.612 0.864 0.765 !       1.19 eA-3
Q303 0.122 0.718 0.979 !       1.19 eA-3
Q304 0.529 0.250 0.828 !       1.18 eA-3
Q305 0.222 0.867 0.542 !       1.18 eA-3
Q306 0.580 0.072 0.149 !       1.18 eA-3
Q307 0.079 0.957 0.330 !       1.18 eA-3
Q308 0.097 0.778 0.281 !       1.18 eA-3
Q309 0.799 0.908 0.968 !       1.17 eA-3
Q310 0.917 0.125 0.323 !       1.16 eA-3
Q311 0.964 0.794 0.967 !       1.16 eA-3
C312 0.325 0.425 0.542 !       1.16 eA-3
Q313 0.312 0.410 0.970 !       1.16 eA-3
Q314 0.015 0.033 0.360 !       1.15 eA-3
C315 0.591 0.421 0.734 !       1.15 eA-3
Q316 0.114 0.642 0.783 !       1.15 eA-3
Q317 0.920 0.739 0.938 !       1.15 eA-3
C318 0.869 0.303 0.154 !       1.15 eA-3
Q319 0.294 0.878 0.180 !       1.15 eA-3
Q320 0.389 0.657 0.558 !       1.14 eA-3
C321 0.625 0.339 0.609 !       1.14 eA-3
Q322 0.120 0.034 0.360 !       1.14 eA-3
Q323 0.796 0.802 0.910 !       1.14 eA-3
Q324 0.684 0.801 0.075 !       1.14 eA-3
Q325 0.783 0.785 0.984 !       1.13 eA-3
C326 0.386 0.501 0.292 !       1.13 eA-3
Q327 0.282 0.169 0.909 !       1.12 eA-3
Q328 0.373 0.705 0.483 !       1.12 eA-3
Q329 0.538 0.634 0.547 !       1.12 eA-3
Q330 0.688 0.705 0.266 !       1.12 eA-3
Q331 0.722 0.763 0.031 !       1.12 eA-3
C332 0.185 0.548 0.490 !       1.12 eA-3
Q333 0.636 0.725 0.146 !       1.12 eA-3
Q334 0.878 0.239 0.225 !       1.11 eA-3
Q335 0.722 0.248 0.945 !       1.11 eA-3
Q336 0.292 0.303 0.974 !       1.11 eA-3
Q337 0.480 0.554 0.730 !       1.11 eA-3
Q338 0.309 0.748 0.977 !       1.10 eA-3
Q339 0.888 0.190 0.955 !       1.10 eA-3
Q340 0.861 0.982 0.717 !       1.10 eA-3
C341 0.603 0.578 0.393 !       1.10 eA-3
Q342 0.313 0.126 0.876 !       1.10 eA-3
Q343 0.295 0.798 0.688 !       1.09 eA-3
Q344 0.766 0.950 0.016 !       1.09 eA-3
Q345 0.719 0.734 0.644 !       1.09 eA-3
Q346 0.036 0.377 0.658 !       1.09 eA-3
Q347 0.532 0.565 0.294 !       1.09 eA-3
Q348 0.484 0.532 0.827 !       1.09 eA-3
Q349 0.814 0.769 0.159 !       1.09 eA-3
Q350 0.202 0.535 0.645 !       1.09 eA-3
C351 0.224 0.606 0.579 !       1.09 eA-3
Q352 0.559 0.355 0.040 !       1.08 eA-3
Q353 0.407 0.389 0.166 !       1.08 eA-3
Q354 0.705 0.141 0.858 !       1.08 eA-3
Q355 0.502 0.513 0.095 !       1.08 eA-3
Q356 0.824 0.640 0.886 !       1.08 eA-3
Q357 0.986 0.437 0.688 !       1.08 eA-3
Q358 0.985 0.668 0.981 !       1.07 eA-3
Q359 0.537 0.873 0.903 !       1.07 eA-3
Q360 0.745 0.633 0.783 !       1.07 eA-3
Q361 0.870 0.214 0.777 !       1.07 eA-3
Q362 0.810 0.543 0.223 !       1.06 eA-3
C363 0.677 0.449 0.589 !       1.06 eA-3
C364 0.535 0.354 0.505 !       1.06 eA-3
Q365 0.614 0.043 0.268 !       1.05 eA-3
C366 0.562 0.563 0.685 !       1.05 eA-3
Q367 0.363 0.205 0.174 !       1.05 eA-3
Q368 0.097 0.296 0.261 !       1.05 eA-3
Q369 0.906 0.528 0.305 !       1.05 eA-3
Q370 0.613 0.783 0.344 !       1.04 eA-3
Q371 0.081 0.970 0.644 !       1.04 eA-3
Q372 0.363 0.206 0.361 !       1.04 eA-3
Q373 0.905 0.897 0.858 !       1.04 eA-3
Q374 0.737 0.642 0.953 !       1.04 eA-3
Q375 0.959 0.824 0.002 !       1.04 eA-3
Q376 0.765 0.203 0.733 !       1.03 eA-3
Q377 0.568 0.824 0.455 !       1.03 eA-3
C378 0.250 0.466 0.656 !       1.03 eA-3
Q379 0.625 0.374 0.673 !       1.03 eA-3
Q380 0.511 0.795 0.214 !       1.03 eA-3
Q381 0.769 0.218 0.085 !       1.03 eA-3
Q382 0.575 0.158 0.957 !       1.02 eA-3
Q383 0.479 0.064 0.671 !       1.02 eA-3
C384 0.827 0.384 0.464 !       1.02 eA-3
Q385 0.889 0.808 0.311 !       1.02 eA-3
C386 0.608 0.528 0.588 !       1.02 eA-3
Q387 0.294 0.760 0.566 !       1.02 eA-3
Q388 0.346 0.247 0.214 !       1.01 eA-3
C389 0.532 0.487 0.545 !       1.01 eA-3
Q390 0.987 0.435 0.453 !       1.01 eA-3
Q391 0.309 0.269 0.583 !       1.01 eA-3
Q392 0.826 0.051 0.575 !       1.00 eA-3
Q393 0.750 0.482 0.564 !       1.00 eA-3
Q394 0.419 0.142 0.801 !       1.00 eA-3
Q395 0.362 0.216 0.791 !       1.00 eA-3
Q396 0.334 0.768 0.926 !       1.00 eA-3
Q397 0.094 0.280 0.857 !       1.00 eA-3
Q398 0.172 0.815 0.517 !       1.00 eA-3
Q399 0.840 0.329 0.678 !       1.00 eA-3
Q400 0.092 0.891 0.906 !       1.00 eA-3
Q401 0.369 0.342 0.689 !       1.00 eA-3
Q402 0.657 0.220 0.569 !       1.00 eA-3
Q403 0.842 0.610 0.236 !       0.99 eA-3
Q404 0.594 0.956 0.787 !       0.99 eA-3
C405 0.750 0.348 0.507 !       0.99 eA-3
Q406 0.250 0.988 0.969 !       0.99 eA-3
C407 0.152 0.705 0.712 !       0.99 eA-3
Q408 0.330 0.092 0.175 !       0.99 eA-3
Q409 0.390 0.939 0.525 !       0.99 eA-3
Q410 0.188 0.317 0.421 !       0.98 eA-3
Q411 0.158 0.092 0.714 !       0.98 eA-3
Q412 0.187 0.925 0.115 !       0.98 eA-3
Q413 0.129 0.266 0.639 !       0.98 eA-3
Q414 0.031 0.720 0.955 !       0.98 eA-3
Q415 0.457 0.721 0.021 !       0.98 eA-3
Q416 0.218 0.284 0.080 !       0.98 eA-3
Q417 0.895 0.061 0.190 !       0.97 eA-3
Q418 0.623 0.232 0.233 !       0.97 eA-3
Q419 0.332 0.360 0.812 !       0.97 eA-3
Q420 0.860 0.986 0.233 !       0.97 eA-3
Q421 0.422 0.266 0.755 !       0.97 eA-3
Q422 0.388 0.794 0.516 !       0.97 eA-3
Q423 0.658 0.826 0.263 !       0.97 eA-3
C424 0.300 0.422 0.659 !       0.97 eA-3
C425 0.262 0.682 0.874 !       0.96 eA-3
Q426 0.833 0.418 0.215 !       0.96 eA-3
Q427 0.436 0.718 0.586 !       0.96 eA-3
C428 0.247 0.573 0.906 !       0.96 eA-3
Q429 0.173 0.577 0.028 !       0.96 eA-3
Q430 0.265 0.331 0.779 !       0.96 eA-3
Q431 0.238 0.232 0.327 !       0.95 eA-3
Q432 0.299 0.893 0.035 !       0.95 eA-3
Q433 0.628 0.238 0.391 !       0.95 eA-3
Q434 0.630 0.091 0.860 !       0.95 eA-3
Q435 0.516 0.411 0.755 !       0.95 eA-3
Q436 0.971 0.469 0.564 !       0.95 eA-3
Q437 0.737 0.731 0.873 !       0.95 eA-3
Q438 0.140 0.358 0.283 !       0.94 eA-3
Q439 0.709 0.565 0.179 !       0.94 eA-3
Q440 0.965 0.545 0.973 !       0.94 eA-3
Q441 0.873 0.701 0.793 !       0.94 eA-3
Q442 0.544 0.255 0.327 !       0.94 eA-3
Q443 0.128 0.018 0.823 !       0.94 eA-3
Q444 0.098 0.015 0.143 !       0.94 eA-3
Q445 0.388 0.016 0.437 !       0.94 eA-3
Q446 0.299 0.143 0.296 !       0.94 eA-3
Q447 0.360 0.702 0.577 !       0.94 eA-3
Q448 0.985 0.335 0.905 !       0.93 eA-3
Q449 0.903 0.527 0.595 !       0.93 eA-3
Q450 0.534 0.984 0.410 !       0.93 eA-3
Q451 0.219 0.903 0.405 !       0.93 eA-3
Q452 0.752 0.836 0.575 !       0.93 eA-3
Q453 0.920 0.748 0.422 !       0.93 eA-3
C454 0.470 0.470 0.608 !       0.93 eA-3
Q455 0.497 0.808 0.509 !       0.93 eA-3
Q456 0.713 0.749 0.185 !       0.93 eA-3
Q457 0.860 0.939 0.074 !       0.92 eA-3
Q458 0.139 0.482 0.066 !       0.92 eA-3
Q459 0.900 0.369 0.013 !       0.92 eA-3
Q460 0.189 0.892 0.794 !       0.92 eA-3
Q461 0.077 0.938 0.417 !       0.92 eA-3
Q462 0.531 0.889 0.779 !       0.92 eA-3
Q463 0.380 0.325 0.624 !       0.92 eA-3
Q464 0.123 0.734 0.668 !       0.92 eA-3
Q465 0.222 0.030 0.910 !       0.92 eA-3
Q466 0.596 0.874 0.061 !       0.92 eA-3
Q467 0.848 0.224 0.608 !       0.91 eA-3
Q468 0.155 0.452 0.386 !       0.91 eA-3
Q469 0.204 0.422 0.703 !       0.91 eA-3
Q470 0.332 0.658 0.934 !       0.91 eA-3
Q471 0.750 0.610 0.099 !       0.91 eA-3
Q472 0.108 0.391 0.036 !       0.91 eA-3
Q473 0.410 0.280 0.891 !       0.90 eA-3
Q474 0.314 0.764 0.796 !       0.90 eA-3
Q475 0.656 0.941 0.528 !       0.90 eA-3
Q476 0.434 1.001 0.531 !       0.90 eA-3
Q477 0.753 0.215 0.846 !       0.90 eA-3
Q478 0.528 0.387 0.682 !       0.90 eA-3
Q479 0.535 0.640 0.956 !       0.90 eA-3
Q480 0.641 0.361 0.745 !       0.90 eA-3
Q481 0.953 0.695 0.636 !       0.90 eA-3
Q482 0.638 0.736 0.302 !       0.90 eA-3
Q483 0.422 0.263 0.358 !       0.89 eA-3
Q484 0.627 0.249 0.702 !       0.89 eA-3
Q485 0.606 0.997 0.752 !       0.89 eA-3
Q486 0.603 0.655 0.607 !       0.89 eA-3
Q487 0.548 0.955 0.609 !       0.89 eA-3
Q488 0.077 0.847 0.086 !       0.89 eA-3
Q489 0.425 0.282 0.019 !       0.89 eA-3
Q490 0.708 0.293 0.674 !       0.89 eA-3
C491 0.675 0.409 0.434 !       0.89 eA-3
Q492 0.137 0.610 0.591 !       0.88 eA-3
Q493 0.624 1.003 0.192 !       0.88 eA-3
Q494 0.108 0.530 0.745 !       0.88 eA-3
Q495 0.189 0.798 0.771 !       0.88 eA-3
Q496 0.353 0.938 0.792 !       0.88 eA-3
Q497 0.717 0.122 0.155 !       0.88 eA-3
Q498 0.058 0.607 0.808 !       0.88 eA-3
C499 0.160 0.715 0.866 !       0.88 eA-3
Q500 0.597 0.066 0.234 !       0.88 eA-3
Q501 0.658 0.204 0.836 !       0.88 eA-3
Q502 0.391 0.687 0.000 !       0.88 eA-3
Q503 0.505 0.135 0.135 !       0.88 eA-3
Q504 0.265 0.842 0.734 !       0.88 eA-3
C505 0.560 0.342 0.554 !       0.88 eA-3
Q506 0.613 0.388 0.902 !       0.88 eA-3
Q507 0.345 0.947 0.244 !       0.88 eA-3
Q508 0.174 0.672 0.581 !       0.88 eA-3
Q509 0.656 0.951 0.081 !       0.87 eA-3
Q510 0.294 0.047 0.899 !       0.87 eA-3
Q511 0.768 0.277 0.408 !       0.87 eA-3
Q512 0.537 0.872 0.528 !       0.87 eA-3
Q513 0.793 0.423 0.277 !       0.87 eA-3
Q514 0.951 0.466 0.300 !       0.87 eA-3
Q515 0.483 0.957 0.255 !       0.87 eA-3
C516 0.542 0.614 0.707 !       0.87 eA-3
C517 0.637 0.463 0.641 !       0.87 eA-3
Q518 0.750 0.972 0.978 !       0.87 eA-3
Q519 0.013 0.920 0.317 !       0.87 eA-3
Q520 0.675 0.656 0.114 !       0.87 eA-3
Q521 0.765 0.468 0.233 !       0.87 eA-3
Q522 0.774 0.312 0.629 !       0.87 eA-3
Q523 0.644 0.626 0.474 !       0.87 eA-3
Q524 0.473 0.293 0.861 !       0.86 eA-3
Q525 0.477 0.956 0.821 !       0.86 eA-3
Q526 0.415 0.405 0.780 !       0.86 eA-3
Q527 0.485 0.778 0.589 !       0.86 eA-3
Q528 0.857 0.060 0.937 !       0.86 eA-3
Q529 0.592 0.081 0.407 !       0.86 eA-3
Q530 0.892 0.171 0.367 !       0.86 eA-3
Q531 0.168 0.815 0.689 !       0.86 eA-3
Q532 0.936 0.487 0.255 !       0.86 eA-3
Q533 0.933 0.341 0.395 !       0.86 eA-3
C534 0.438 0.437 0.440 !       0.86 eA-3
Q535 0.860 0.717 0.060 !       0.86 eA-3
Q536 0.690 0.175 0.035 !       0.85 eA-3
Q537 0.483 0.584 0.942 !       0.85 eA-3
Q538 0.378 0.456 0.022 !       0.85 eA-3
Q539 0.284 0.310 0.053 !       0.85 eA-3
Q540 0.112 0.419 0.644 !       0.85 eA-3
Q541 0.937 0.752 0.079 !       0.85 eA-3
Q542 0.677 0.191 0.374 !       0.85 eA-3
Q543 0.804 0.781 0.382 !       0.85 eA-3
Q544 0.751 0.125 0.938 !       0.85 eA-3
Q545 0.807 0.999 0.876 !       0.85 eA-3
Q546 0.883 0.703 0.564 !       0.85 eA-3
Q547 0.123 0.135 0.653 !       0.85 eA-3
Q548 0.096 0.422 0.298 !       0.84 eA-3
Q549 0.485 0.051 0.956 !       0.84 eA-3
C550 0.672 0.313 0.547 !       0.84 eA-3
Q551 0.882 0.416 0.343 !       0.84 eA-3
Q552 0.160 0.957 0.731 !       0.84 eA-3
Q553 0.476 0.954 0.856 !       0.84 eA-3
Q554 0.614 0.254 0.940 !       0.84 eA-3
Q555 0.918 0.537-0.006 !       0.84 eA-3
Q556 0.828 0.861 0.048 !       0.84 eA-3
Q557 0.791 0.643 0.185 !       0.84 eA-3
Q558 0.953 0.874 0.137 !       0.84 eA-3
C559 0.347 0.719 0.716 !       0.84 eA-3
Q560 0.934 0.360 0.766 !       0.84 eA-3
C561 0.331 0.486 0.865 !       0.84 eA-3
Q562 0.733 0.357 0.745 !       0.83 eA-3
C563 0.751 0.437 0.156 !       0.83 eA-3
Q564 0.842 0.130 0.660 !       0.83 eA-3
Q565 0.625 0.264 0.123 !       0.83 eA-3
Q566 0.251 0.863 0.136 !       0.83 eA-3
Q567 0.174 0.691 0.948 !       0.83 eA-3
Q568 0.968 0.190 0.847 !       0.83 eA-3
Q569 0.642 0.126 0.122 !       0.83 eA-3
Q570 0.510 0.139 0.946 !       0.83 eA-3
Q571 0.154 0.311 0.799 !       0.83 eA-3
Q572 0.982 0.688 0.922 !       0.83 eA-3
Q573 0.638 0.708 0.770 !       0.83 eA-3
Q574 0.794 0.939 0.547 !       0.82 eA-3
Q575 0.818 0.154 0.394 !       0.82 eA-3
Q576 0.215 0.763 0.685 !       0.82 eA-3
Q577 0.894 0.180 0.677 !       0.82 eA-3
Q578 0.689 0.691 0.923 !       0.82 eA-3
Q579 0.050 0.557 0.936 !       0.82 eA-3
Q580 0.714 0.780 0.918 !       0.82 eA-3
C581 0.333 0.619 0.724 !       0.82 eA-3
Q582 0.654 0.829 0.908 !       0.82 eA-3
Q583 0.377 0.436 0.811 !       0.82 eA-3
Q584 0.014 0.427 0.840 !       0.82 eA-3
Q585 0.648 0.106 0.906 !       0.81 eA-3
Q586 0.688 0.188 0.675 !       0.81 eA-3
Q587 0.469 0.671 0.702 !       0.81 eA-3
C588 0.160 0.735 0.467 !       0.81 eA-3
Q589 0.699 0.405 0.794 !       0.81 eA-3
Q590 0.542 0.714 0.594 !       0.81 eA-3
Q591 0.794 0.935 0.217 !       0.81 eA-3
Q592 0.702 0.261 0.498 !       0.80 eA-3
Q593 0.171 0.815 0.735 !       0.80 eA-3
Q594 0.895 0.018 0.801 !       0.80 eA-3
Q595 0.434 0.348 0.795 !       0.80 eA-3
Q596 0.982 0.075 0.621 !       0.80 eA-3
Q597 0.367 0.831 0.401 !       0.80 eA-3
Q598 0.634 0.749 0.046 !       0.80 eA-3
Q599 0.734 0.236 0.810 !       0.80 eA-3
Q600 0.477 0.204 0.603 !       0.79 eA-3
Q601 0.405 0.409 0.948 !       0.79 eA-3
Q602 0.011 0.139 0.445 !       0.79 eA-3
Q603 0.236 0.725 0.520 !       0.79 eA-3
Q604 0.678 0.201 0.903 !       0.79 eA-3
Q605 0.490 0.660 0.577 !       0.79 eA-3
Q606 0.953 0.483 0.125 !       0.79 eA-3
Q607 0.340 0.702 0.877 !       0.79 eA-3
Q608 0.760 0.110 0.676 !       0.79 eA-3
Q609 0.862 0.574 0.018 !       0.79 eA-3
Q610 0.391 0.296 0.513 !       0.79 eA-3
C611 0.606 0.476 0.282 !       0.79 eA-3
Q612 0.546 0.739 0.345 !       0.79 eA-3
Q613 0.727 0.886 0.733 !       0.79 eA-3
Q614 0.904 0.891 0.022 !       0.79 eA-3
Q615 0.720 0.282 0.194 !       0.78 eA-3
Q616 0.341 0.985 0.523 !       0.78 eA-3
Q617 0.204 0.516 0.832 !       0.78 eA-3
Q618 0.439 0.717 0.533 !       0.78 eA-3
Q619 0.103 0.156 0.854 !       0.78 eA-3
Q620 0.049 0.740 0.013 !       0.78 eA-3
Q621 0.683 0.816 0.212 !       0.78 eA-3
Q622 0.911 0.139 0.480 !       0.78 eA-3
C623 0.143 0.596 0.511 !       0.78 eA-3
Q624 0.112 0.920 0.463 !       0.78 eA-3
Q625 0.305 0.049 0.442 !       0.78 eA-3
Q626 0.752 0.437 0.844 !       0.78 eA-3
Q627 0.218 0.374 0.274 !       0.78 eA-3
Q628 0.576 0.314 0.946 !       0.78 eA-3
C629 0.395 0.656 0.685 !       0.78 eA-3
Q630 0.270 0.828 0.909 !       0.78 eA-3
Q631 0.583 0.345 0.795 !       0.78 eA-3
Q632 0.622 0.161 0.173 !       0.78 eA-3
Q633 0.717 0.160 0.592 !       0.78 eA-3
Q634 0.507 0.918 0.837 !       0.77 eA-3
Q635 0.809 0.532 0.986 !       0.77 eA-3
C636 0.395 0.546 0.625 !       0.77 eA-3
Q637 0.346 0.356 0.442 !       0.77 eA-3
Q638 0.860 0.177 0.738 !       0.77 eA-3
C639 0.210 0.638 0.762 !       0.77 eA-3
Q640 0.486 0.426 0.952 !       0.77 eA-3
Q641 0.145 0.498 0.474 !       0.77 eA-3
Q642 0.157 0.126 0.469 !       0.77 eA-3
Q643 0.858 0.114 0.749 !       0.77 eA-3
Q644 0.828 0.637 0.534 !       0.77 eA-3
Q645 0.979 0.955 0.751 !       0.77 eA-3
Q646 0.583 0.797 0.683 !       0.77 eA-3
Q647 0.394 0.035 0.968 !       0.77 eA-3
Q648 0.096 0.518 0.579 !       0.77 eA-3
Q649 0.748 0.315 0.906 !       0.77 eA-3
Q650 0.502 0.390 0.142 !       0.76 eA-3
Q651 0.578 0.300 0.178 !       0.76 eA-3
Q652 0.767 0.201 0.659 !       0.76 eA-3
Q653 0.671 0.326 0.793 !       0.76 eA-3
Q654 0.536 0.618 0.281 !       0.76 eA-3
Q655 0.859 0.560 0.720 !       0.76 eA-3
Q656 0.591 0.299 0.905 !       0.76 eA-3
Q657 0.480 0.316 0.160 !       0.76 eA-3
Q658 0.096 0.042 0.700 !       0.76 eA-3
Q659 0.154 0.206 0.565 !       0.75 eA-3
Q660 0.141 0.232 0.400 !       0.75 eA-3
Q661 0.374 0.420 0.332 !       0.75 eA-3
Q662 0.124 0.113 0.392 !       0.75 eA-3
Q663 0.311 0.280 0.517 !       0.75 eA-3
Q664 0.541 0.864 0.111 !       0.75 eA-3
Q665 0.559 0.200 0.436 !       0.75 eA-3
Q666 0.123 0.396 0.385 !       0.75 eA-3
Q667 0.093 0.310 0.652 !       0.75 eA-3
Q668 0.098 0.007 0.421 !       0.75 eA-3
Q669 0.817 0.160 0.691 !       0.75 eA-3
Q670 0.787 0.565 0.036 !       0.74 eA-3
Q671 0.646 0.139 0.393 !       0.74 eA-3
Q672 0.829 0.140 0.794 !       0.74 eA-3
Q673 0.910 0.048 0.905 !       0.74 eA-3
Q674 0.168 0.189 0.355 !       0.74 eA-3
Q675 0.065 0.591 0.860 !       0.74 eA-3
Q676 0.583 0.205 0.106 !       0.74 eA-3
Q677 0.025 0.392 0.355 !       0.74 eA-3
Q678 0.465 0.359 0.866 !       0.74 eA-3
Q679 0.827 0.965 0.474 !       0.74 eA-3
Q680 0.861 0.967 0.565 !       0.74 eA-3
Q681 0.594 0.250 0.124 !       0.74 eA-3
Q682 0.546 0.735 0.044 !       0.74 eA-3
Q683 0.937 0.997 0.247 !       0.74 eA-3
Q684 0.605 0.283 0.749 !       0.73 eA-3
Q685 0.970 0.206 0.469 !       0.73 eA-3
Q686 0.908 0.245 0.854 !       0.73 eA-3
Q687 0.933 0.221 0.625 !       0.73 eA-3
Q688 0.200 0.291 0.986 !       0.73 eA-3
Q689 0.380 0.074 0.510 !       0.73 eA-3
Q690 0.312 0.907 0.406 !       0.73 eA-3
Q691 0.094 0.530 0.154 !       0.73 eA-3
Q692 0.715 0.249 0.124 !       0.73 eA-3
Q693 0.546 0.860 0.988 !       0.73 eA-3
Q694 0.284 0.324 0.400 !       0.73 eA-3
Q695 0.597 0.263 0.801 !       0.73 eA-3
Q696 0.757 0.999 0.645 !       0.73 eA-3
Q697 0.687 0.187 0.940 !       0.73 eA-3
Q698 0.374 0.046 0.608 !       0.73 eA-3
Q699 0.749 0.600 0.504 !       0.72 eA-3
Q700 0.046 0.608 0.325 !       0.72 eA-3
Q701 0.802 0.515 0.645 !       0.72 eA-3
Q702 0.362 0.361 0.922 !       0.72 eA-3
Q703 0.502 0.890 0.311 !       0.72 eA-3
Q704 0.809 0.763 0.096 !       0.72 eA-3
Q705 0.877 0.563 0.231 !       0.72 eA-3
Q706 0.612 0.170 0.894 !       0.72 eA-3
Q707 0.028 0.470 0.346 !       0.72 eA-3
Q708 0.492 0.156 0.879 !       0.72 eA-3
Q709 0.073 0.200 0.516 !       0.72 eA-3
Q710 0.480 0.689 0.670 !       0.71 eA-3
Q711 0.833 0.752 0.939 !       0.71 eA-3
Q712 0.609 0.674 0.002 !       0.71 eA-3
Q713 0.565 0.967 0.849 !       0.71 eA-3
Q714 0.262 0.296 0.248 !       0.71 eA-3
Q715 0.797 0.137 0.328 !       0.71 eA-3
Q716 0.668 0.582 0.296 !       0.71 eA-3
Q717 0.270 0.954 0.726 !       0.71 eA-3
Q718 0.200 0.891 0.032 !       0.71 eA-3
Q719 0.144 0.093 0.366 !       0.71 eA-3
C720 0.408 0.639 0.744 !       0.71 eA-3
Q721 0.672 0.424 0.860 !       0.71 eA-3
Q722 0.821 0.682 0.952 !       0.71 eA-3
Q723 0.921 0.254 0.438 !       0.71 eA-3
Q724 0.202 0.137 0.672 !       0.71 eA-3
Q725 0.309 0.732 0.124 !       0.71 eA-3
Q726 0.969 0.718 0.145 !       0.71 eA-3
Q727 0.650 0.078 0.292 !       0.71 eA-3
Q728 0.813 0.952 0.614 !       0.71 eA-3
Q729 0.470 0.690 0.175 !       0.70 eA-3
Q730 0.189 0.944 0.831 !       0.70 eA-3
Q731 0.142 0.875 0.467 !       0.70 eA-3
Q732 0.891 0.141 0.234 !       0.70 eA-3
Q733 0.658 0.827 0.594 !       0.70 eA-3
Q734 0.813 0.360 0.604 !       0.70 eA-3
Q735 0.515 0.906 0.408 !       0.70 eA-3
Q736 0.124 0.654 0.500 !       0.70 eA-3
C737 0.232 0.675 0.454 !       0.70 eA-3
Q738 0.155 0.375 0.232 !       0.70 eA-3
Q739 0.045 0.390 0.583 !       0.69 eA-3
Q740 0.487 0.828 0.394 !       0.69 eA-3
Q741 0.814 0.916 0.577 !       0.69 eA-3
Q742 0.153 0.225 0.214 !       0.69 eA-3
Q743 0.076 0.956 0.924 !       0.69 eA-3
Q744 0.142 0.195 0.240 !       0.69 eA-3
Q745 0.036 0.864 0.859 !       0.69 eA-3
Q746 0.465 0.924 0.268 !       0.69 eA-3
Q747 0.356 0.615 0.991 !       0.69 eA-3
Q748 0.586 0.922 0.435 !       0.68 eA-3
Q749 0.936 0.853 0.496 !       0.68 eA-3
Q750 0.406 0.249 0.115 !       0.68 eA-3
Q751 0.927 0.122 0.722 !       0.68 eA-3
Q752 0.753 0.109 0.543 !       0.68 eA-3
Q753 0.907 0.017 0.502 !       0.68 eA-3
Q754 0.486 0.301 0.361 !       0.68 eA-3
Q755 0.907 0.267 0.771 !       0.68 eA-3
Q756 0.277 0.066 0.666 !       0.68 eA-3
Q757 0.049 0.377 0.917 !       0.67 eA-3
Q758 0.515 0.920 0.202 !       0.67 eA-3
Q759 0.261 0.221 0.050 !       0.67 eA-3
Q760 0.514 0.781 0.641 !       0.67 eA-3
Q761 0.017 0.645 0.175 !       0.67 eA-3
Q762 0.654 0.465 0.768 !       0.67 eA-3
Q763 0.906 0.391 0.290 !       0.67 eA-3
Q764 0.425 0.855 0.456 !       0.67 eA-3
Q765 0.725 0.546 0.799 !       0.67 eA-3
Q766 0.157 0.453 0.178 !       0.67 eA-3
Q767 0.357 0.309 0.937 !       0.67 eA-3
Q768 0.017 0.530 0.000 !       0.67 eA-3
Q769 0.986 0.082 0.223 !       0.67 eA-3
Q770 0.416 0.156 0.154 !       0.66 eA-3
Q771 0.017 0.517 0.212 !       0.66 eA-3
Q772 0.237 0.123 0.357 !       0.66 eA-3
Q773 0.567 0.328 0.661 !       0.66 eA-3
Q774 0.321 1.005 0.464 !       0.66 eA-3
Q775 0.048 0.092 0.733 !       0.66 eA-3
Q776 0.798 0.890 0.096 !       0.66 eA-3
C777 0.652 0.322 0.203 !       0.66 eA-3
Q778 0.456 0.111 0.988 !       0.66 eA-3
Q779 0.627 0.108 0.739 !       0.66 eA-3
Q780 0.462 0.466 0.767 !       0.66 eA-3
Q781 0.031 0.983 0.563 !       0.65 eA-3
Q782 0.908 0.415 0.811 !       0.65 eA-3
Q783 0.534 0.341 0.089 !       0.65 eA-3
Q784 0.541 0.237 0.733 !       0.65 eA-3
Q785 0.998 0.691 0.348 !       0.65 eA-3
Q786 0.238 0.096 0.718 !       0.65 eA-3
Q787 0.968 0.590 0.511 !       0.65 eA-3
Q788 0.286 0.173 0.501 !       0.65 eA-3
Q789 0.327 0.154 0.339 !       0.65 eA-3
Q790 0.134 0.495 0.118 !       0.65 eA-3
Q791 0.671 0.419 0.729 !       0.64 eA-3
Q792 0.776 0.823 0.281 !       0.64 eA-3
Q793 0.731 1.003 0.548 !       0.64 eA-3
Q794 0.530 0.520 0.985 !       0.64 eA-3
Q795 0.237 0.773 0.081 !       0.64 eA-3
Q796 0.201 0.139 0.590 !       0.64 eA-3
Q797 0.409 0.271 0.489 !       0.64 eA-3
Q798 0.856 0.580 0.520 !       0.64 eA-3
Q799 0.136 0.961 0.893 !       0.64 eA-3
Q800 0.722 0.271 0.547 !       0.64 eA-3
Q801 0.712 0.052 0.170 !       0.64 eA-3
Q802 0.763 0.990 0.252 !       0.64 eA-3
Q803 0.361 0.965 0.871 !       0.64 eA-3
Q804 0.688 0.957 0.170 !       0.64 eA-3
Q805 0.779 0.706 0.307 !       0.64 eA-3
Q806 0.754 0.092 0.104 !       0.63 eA-3
Q807 0.218 0.497 0.140 !       0.63 eA-3
Q808 0.123 0.112 0.576 !       0.63 eA-3
Q809 0.793 0.795 0.545 !       0.63 eA-3
Q810 0.016 0.643 0.037 !       0.63 eA-3
Q811 0.786 0.045 0.374 !       0.63 eA-3
Q812 0.453 0.860 0.188 !       0.63 eA-3
Q813 0.530 0.719 0.748 !       0.63 eA-3
Q814 0.045 0.751 0.432 !       0.63 eA-3
Q815 0.770 0.313 0.950 !       0.62 eA-3
Q816 0.787 0.922 0.392 !       0.62 eA-3
Q817 0.478 0.203 0.094 !       0.62 eA-3
Q818 0.638 0.237 0.992 !       0.62 eA-3
Q819 0.322 0.283 0.112 !       0.62 eA-3
Q820 0.905 0.675 0.644 !       0.62 eA-3
Q821 0.981 0.167 0.952 !       0.62 eA-3
Q822 0.318 0.027 0.375 !       0.62 eA-3
Q823 0.228 0.386 0.730 !       0.62 eA-3
Q824 0.109 0.503 0.918 !       0.62 eA-3
Q825 0.062 0.707 0.287 !       0.62 eA-3
Q826 0.766 0.468-0.008 !       0.62 eA-3
Q827 0.886 0.692 0.239 !       0.62 eA-3
Q828 0.058 0.470 0.561 !       0.62 eA-3
Q829 0.318 0.381 0.101 !       0.62 eA-3
Q830 0.063 0.351 0.578 !       0.62 eA-3
Q831 0.465 0.178 0.406 !       0.61 eA-3
Q832 0.092 0.564 0.897 !       0.61 eA-3
Q833 0.138 0.999 0.614 !       0.61 eA-3
Q834 0.320 0.237 0.314 !       0.61 eA-3
Q835 0.908 0.441 0.059 !       0.61 eA-3
Q836 0.826 0.855 0.466 !       0.61 eA-3
Q837 0.281 0.549 0.354 !       0.61 eA-3
Q838 0.041 0.809 0.455 !       0.61 eA-3
Q839 0.142 0.858 0.867 !       0.61 eA-3
Q840 0.972 0.967 0.938 !       0.61 eA-3
Q841 0.943 0.361 0.838 !       0.61 eA-3
Q842 0.409 0.749 0.640 !       0.61 eA-3
Q843 0.551 0.218 0.264 !       0.61 eA-3
Q844 0.362 0.237 0.540 !       0.61 eA-3
Q845 1.007 0.030 0.644 !       0.60 eA-3
Q846 0.718 0.874 0.313 !       0.60 eA-3
Q847 0.266 0.439 0.402 !       0.60 eA-3
Q848 0.838 0.748 0.292 !       0.60 eA-3
Q849 0.294 0.137 0.769 !       0.60 eA-3
Q850 0.247 0.237 0.440 !       0.59 eA-3
C851 0.248 0.719 0.748 !       0.59 eA-3
Q852 0.470 0.409 0.250 !       0.59 eA-3
Q853 0.703 0.501 0.054 !       0.59 eA-3
Q854 0.389 0.798 0.449 !       0.59 eA-3
C855 0.346 0.503 0.800 !       0.59 eA-3
Q856 0.892 0.516 0.048 !       0.59 eA-3
Q857 0.583 0.096 0.621 !       0.59 eA-3
Q858 0.462 0.517 0.231 !       0.59 eA-3
Q859 0.780 0.454 0.034 !       0.59 eA-3
Q860 0.805 0.629 0.671 !       0.59 eA-3
Q861 0.077 0.578 0.439 !       0.59 eA-3
Q862 0.732 0.749 0.313 !       0.59 eA-3
Q863 0.769 0.713 1.004 !       0.59 eA-3
Q864 0.045 0.966 0.482 !       0.59 eA-3
Q865 0.100 0.928 0.286 !       0.58 eA-3
Q866 0.424 0.123 0.706 !       0.58 eA-3
Q867 0.377 0.721 0.212 !       0.58 eA-3
Q868 0.154 0.461 0.883 !       0.58 eA-3
Q869 0.404 0.927 0.313 !       0.58 eA-3
Q870 0.548 0.143 0.453 !       0.58 eA-3
Q871 0.204 1.005 0.327 !       0.58 eA-3
Q872 0.176 0.924 0.209 !       0.58 eA-3
Q873 0.797 0.752 0.618 !       0.58 eA-3
Q874 0.079 0.457 0.514 !       0.58 eA-3
Q875 0.605 0.779 0.578 !       0.58 eA-3
Q876 0.465 0.434 0.877 !       0.58 eA-3
C877 0.383 0.563 0.794 !       0.58 eA-3
Q878 0.095 0.692 0.414 !       0.58 eA-3
Q879 0.441 0.955 0.411 !       0.58 eA-3
Q880 0.075 0.605 0.544 !       0.58 eA-3
Q881 0.228 0.596 0.389 !       0.58 eA-3
Q882 0.755 0.200 0.908 !       0.57 eA-3
Q883 0.501 0.292 0.914 !       0.57 eA-3
Q884 0.346 0.092 0.730 !       0.57 eA-3
Q885 0.299 0.675 0.405 !       0.57 eA-3
Q886 0.635 0.141 0.255 !       0.57 eA-3
Q887 0.888 0.688 0.609 !       0.57 eA-3
Q888 0.828 0.326 0.336 !       0.57 eA-3
Q889 0.909 0.497 0.766 !       0.57 eA-3
Q890 0.100 0.545 0.515 !       0.57 eA-3
Q891 0.536 0.645 0.349 !       0.57 eA-3
Q892 0.034 0.356 0.437 !       0.57 eA-3
Q893 0.251 0.130 0.661 !       0.57 eA-3
Q894 0.137 0.706 0.512 !       0.57 eA-3
Q895 0.595 0.672 0.893 !       0.57 eA-3
Q896 0.169 0.822 0.091 !       0.56 eA-3
Q897 0.487 0.926 0.565 !       0.56 eA-3
Q898 0.489 0.713 0.329 !       0.56 eA-3
Q899 0.572 0.662 0.258 !       0.56 eA-3
Q900 0.707 0.393 0.627 !       0.56 eA-3
C901 0.313 0.471 0.751 !       0.56 eA-3
Q902 0.737 0.999 0.402 !       0.56 eA-3
Q903 0.432 0.876 0.511 !       0.56 eA-3
Q904 0.792 0.953 0.341 !       0.56 eA-3
Q905 0.314 0.914 0.770 !       0.56 eA-3
Q906 0.491 0.825 0.980 !       0.55 eA-3
Q907 0.053 0.361 0.725 !       0.55 eA-3
Q908 0.233 0.612 0.975 !       0.55 eA-3
Q909 0.513 0.144 0.360 !       0.55 eA-3
Q910 0.845 0.377 0.765 !       0.55 eA-3
Q911 0.125 0.127 0.780 !       0.55 eA-3
Q912 0.763 0.819 0.205 !       0.55 eA-3
Q913 0.878 0.061 0.257 !       0.55 eA-3
Q914 0.156 0.954 0.481 !       0.55 eA-3
Q915 0.597 0.188 0.782 !       0.55 eA-3
Q916 0.894 0.785 0.984 !       0.55 eA-3
Q917 0.693 0.063 0.459 !       0.55 eA-3
Q918 0.678 0.300 0.736 !       0.55 eA-3
Q919 0.563 0.796 0.103 !       0.55 eA-3
Q920 0.063 0.193 0.614 !       0.55 eA-3
Q921 0.333 0.484 0.079 !       0.55 eA-3
Q922 0.498 0.313 0.574 !       0.55 eA-3
Q923 0.687 0.554 0.571 !       0.55 eA-3
Q924 0.469 0.857 0.219 !       0.54 eA-3
Q925 0.448 0.593 0.785 !       0.54 eA-3
Q926 0.697 0.526 0.655 !       0.54 eA-3
Q927 0.841 0.483 0.812 !       0.54 eA-3
Q928 0.934 0.243 0.162 !       0.54 eA-3
Q929 0.497 0.034 0.260 !       0.54 eA-3
Q930 0.196 0.638 0.101 !       0.54 eA-3
Q931 0.657 0.206 0.175 !       0.54 eA-3
Q932 0.988 0.904 0.018 !       0.54 eA-3
Q933 0.035 0.093 0.631 !       0.54 eA-3
Q934 0.080 0.531 0.106 !       0.53 eA-3
Q935 0.079 0.561 0.627 !       0.53 eA-3
Q936 0.985 0.068 0.549 !       0.53 eA-3
Q937 0.261 0.552 0.014 !       0.53 eA-3
Q938 0.574 0.955 0.268 !       0.53 eA-3
Q939 0.349 0.246 0.629 !       0.53 eA-3
Q940 0.982 0.906 0.060 !       0.53 eA-3
Q941 0.186 0.437 0.915 !       0.53 eA-3
Q942 0.801 0.533 0.567 !       0.53 eA-3
Q943 0.699 0.391 0.891 !       0.53 eA-3
Q944 0.345 0.858 0.549 !       0.53 eA-3
Q945 0.214 0.269 0.564 !       0.53 eA-3
Q946 0.331 0.372 0.242 !       0.53 eA-3
Q947 0.858 0.700 0.483 !       0.53 eA-3
Q948 0.598 0.903 0.571 !       0.52 eA-3
Q949 0.346 0.874 0.227 !       0.52 eA-3
C950 0.294 0.692 0.716 !       0.52 eA-3
Q951 0.347 0.249 0.479 !       0.52 eA-3
Q952 0.877 0.198 0.519 !       0.52 eA-3
Q953 0.653 0.074 0.034 !       0.52 eA-3
Q954 0.470 0.789 0.335 !       0.52 eA-3
Q955 0.095 0.965 0.274 !       0.52 eA-3
C956 0.578 0.410 0.623 !       0.52 eA-3
Q957 0.436 0.237 0.830 !       0.52 eA-3
Q958 0.515 0.042 0.824 !       0.52 eA-3
Q959 0.766 0.103 0.749 !       0.52 eA-3
Q960 0.874 0.704 0.453 !       0.52 eA-3
Q961 0.673 0.232 0.506 !       0.51 eA-3
Q962 0.500 0.274 0.519 !       0.51 eA-3
Q963 0.046 0.952 0.826 !       0.51 eA-3
C964 0.807 0.660 0.457 !       0.51 eA-3
Q965 0.706 0.008 0.359 !       0.51 eA-3
Q966 0.317 0.862 0.485 !       0.51 eA-3
Q967 0.795 0.165 0.155 !       0.51 eA-3
Q968 0.969 0.704 0.372 !       0.51 eA-3
Q969 0.268 0.451 0.004 !       0.51 eA-3
Q970 0.016 0.045 0.576 !       0.51 eA-3
Q971 0.783 0.309 0.808 !       0.51 eA-3
Q972 0.874 0.920 0.198 !       0.51 eA-3
Q973 0.860 0.213 0.845 !       0.51 eA-3
Q974 1.002 0.153 0.614 !       0.50 eA-3
Q975 0.235 0.079 0.944 !       0.50 eA-3
Q976 0.544 0.223 0.547 !       0.50 eA-3
Q977 0.187 0.293 0.578 !       0.50 eA-3
;
_refine_diff_density_max 2.576
_refine_diff_density_min -1.039
_refine_diff_density_rms 0.152
_refine_ls_extinction_method none
_refine_ls_goodness_of_fit_ref 0.945
_refine_ls_hydrogen_treatment mixed
_refine_ls_matrix_type full
_refine_ls_number_parameters 611
_refine_ls_number_reflns 11712
_refine_ls_number_restraints 0
_refine_ls_restrained_S_all 0.945
_refine_ls_R_factor_all 0.1221
_refine_ls_R_factor_gt 0.0792
_refine_ls_shift/su_max 0.000
_refine_ls_shift/su_mean 0.000
_refine_ls_structure_factor_coef Fsqd
_refine_ls_weighting_details 'calc w=1/[\s^2^(Fo^2^)+(0.0949P)^2^+0.0000P] where P=(Fo^2^+2Fc^2^)/3'
_refine_ls_weighting_scheme calc
_refine_ls_wR_factor_gt 0.1888
_refine_ls_wR_factor_ref 0.2044
_reflns_number_gt 6679
_reflns_number_total 11712
_reflns_threshold_expression >2sigma(I)
_cod_data_source_file c4dt03959a2.cif
_cod_data_source_block 1
_cod_depositor_comments 'Adding full bibliography for 7034251--7034252.cif.'
_cod_database_code 7034251
_olex2_refinement_description
;
1. Others
 Fixed Sof: Cl4(0.5)
 Fixed Uiso: H2(0.037) H3(0.037) H4(0.035) H7A(0.04) H7B(0.04) H8(0.036)
 H0AA(0.033) H10(0.033) H12(0.041) H13(0.036) H15(0.029) H18A(0.038)
 H18B(0.038) H19A(0.037) H19B(0.037) H20(0.029) H23A(0.038) H23B(0.038)
 H25(0.033) H27A(0.043) H27B(0.043) H28A(0.044) H28B(0.044) H29(0.038)
 H31(0.038) H32(0.036) H34(0.035) H35A(0.073) H35B(0.073) H35C(0.073)
 H37(0.037) H38(0.034) H39(0.035) H40A(0.04) H40B(0.04) H41A(0.042) H41B(0.042)
 H42A(0.077) H42B(0.077) H42C(0.077) H43(0.039) H44A(0.048) H44B(0.048)
 H45A(0.077) H45B(0.077) H45C(0.077) H46A(0.067) H46B(0.067) H46C(0.067)
 H47A(0.048) H47B(0.048) H48A(0.048) H48B(0.048) H49A(0.059) H49B(0.059)
 H49C(0.059) H50(0.036) H51A(0.059) H51B(0.059) H51C(0.059) H52A(0.084)
 H52B(0.084) H52C(0.084) H53A(0.052) H53B(0.052) H54A(0.085) H54B(0.085)
 H54C(0.085) H1(0.126) H2A(0.126) H2B(0.126) H2C(0.126)
 Fixed X: H2(0.2154) H3(0.0642) H4(-0.0038) H7A(0.1434) H7B(0.2524) H8(-
 0.2049) H0AA(0.41) H10(-0.0854) H12(-0.4065) H13(-0.3037) H15(-0.341) H18A(-
 0.0289) H18B(-0.0572) H19A(0.1171) H19B(0.2258) H20(0.1228) H23A(-0.1912)
 H23B(-0.2196) H25(-0.0405) H27A(0.0681) H27B(-0.0168) H28A(0.7341)
 H28B(0.7441) H29(-0.4791) H31(0.2237) H32(0.3742) H34(0.6299) H35A(0.494)
 H35B(0.4554) H35C(0.5611) H37(0.1567) H38(0.2186) H39(0.0574) H40A(0.1067)
 H40B(0.0498) H41A(-0.3618) H41B(-0.4282) H42A(0.2841) H42B(0.303) H42C(0.3145)
 H43(0.5237) H44A(0.1254) H44B(0.156) H45A(-0.3968) H45B(-0.4031) H45C(-0.4827)
 H46A(0.0865) H46B(0.1717) H46C(0.1466) H47A(-0.5609) H47B(-0.5597)
 H48A(0.6335) H48B(0.527) H49A(0.6459) H49B(0.7566) H49C(0.6589) H50(-0.0032)
 H51A(0.206) H51B(0.266) H51C(0.193) H52A(-0.2566) H52B(-0.2081) H52C(-0.2057)
 H53A(-0.0936) H53B(-0.098) H54A(-0.4817) H54B(-0.5727) H54C(-0.5118) Cl3(0)
 H1(0.1216) H2A(0.2593) H2B(0.1844) H2C(0.2357)
 Fixed Y: H2(0.3505) H3(0.7009) H4(0.3696) H7A(0.5092) H7B(0.5016) H8(0.7094)
 H0AA(-0.0024) H10(1.0409) H12(0.9125) H13(0.7424) H15(1.0585) H18A(0.5331)
 H18B(0.5556) H19A(0.5625) H19B(0.5559) H20(0.0241) H23A(0.5471) H23B(0.5681)
 H25(0.4205) H27A(1.2047) H27B(1.3014) H28A(-0.1026) H28B(-0.2143) H29(1.0899)
 H31(0.8705) H32(0.3734) H34(0.0555) H35A(-0.2494) H35B(-0.1385) H35C(-0.2353)
 H37(1.0441) H38(0.7152) H39(0.1207) H40A(-0.1365) H40B(-0.0166) H41A(1.2011)
 H41B(1.312) H42A(-0.1166) H42B(-0.2307) H42C(-0.1964) H43(0.2326) H44A(-
 0.1109) H44B(-0.1925) H45A(1.292) H45B(1.2016) H45C(1.3198) H46A(1.2395)
 H46B(1.1443) H46C(1.2595) H47A(1.2476) H47B(1.3425) H48A(-0.2405) H48B(-
 0.1487) H49A(-0.058) H49B(-0.1571) H49C(-0.171) H50(0.2895) H51A(-0.0285)
 H51B(-0.1471) H51C(-0.1129) H52A(1.2936) H52B(1.3268) H52C(1.2185)
 H53A(1.2693) H53B(1.1646) H54A(1.3113) H54B(1.3406) H54C(1.2266) Cl3(0.5)
 H1(0.5434) H2A(0.4171) H2B(0.3715) H2C(0.3907)
 Fixed Z: H2(0.1427) H3(0.0053) H4(0.2138) H7A(0.0238) H7B(0.0271) H8(0.0432)
 H0AA(0.299) H10(-0.192) H12(0.1781) H13(0.1832) H15(-0.1126) H18A(0.1385)
 H18B(0.2282) H19A(0.151) H19B(0.1533) H20(0.397) H23A(0.1081) H23B(0.1985)
 H25(0.3596) H27A(-0.141) H27B(-0.2253) H28A(0.405) H28B(0.4492) H29(0.1088)
 H31(0.0143) H32(0.1836) H34(0.373) H35A(0.4533) H35B(0.4565) H35C(0.5178) H37(-
 0.08) H38(0.0717) H39(0.609) H40A(0.694) H40B(0.6762) H41A(-0.1426) H41B(-
 0.1379) H42A(0.4931) H42B(0.5167) H42C(0.5969) H43(0.2883) H44A(0.4804)
 H44B(0.5836) H45A(0.0297) H45B(0.11) H45C(0.0903) H46A(-0.3281) H46B(-0.2434)
 H46C(-0.2629) H47A(0.0278) H47B(-0.0512) H48A(0.3854) H48B(0.3217)
 H49A(0.5212) H49B(0.5648) H49C(0.5661) H50(0.5091) H51A(0.7144) H51B(0.7272)
 H51C(0.7962) H52A(-0.3079) H52B(-0.246) H52C(-0.2038) H53A(-0.338) H53B(-
 0.3075) H54A(-0.2781) H54B(-0.2227) H54C(-0.222) Cl3(0.5) H1(0.3782) H2A(0.33)
 H2B(0.3582) H2C(0.4311)
;
_olex2_submission_special_instructions 'No special instructions were received'

loop_
_space_group_symop_id
_space_group_symop_operation_xyz
1 'x, y, z'
2 '-x, -y, -z'

loop_
_atom_site_label
_atom_site_type_symbol
_atom_site_fract_x
_atom_site_fract_y
_atom_site_fract_z
_atom_site_U_iso_or_equiv
_atom_site_adp_type
_atom_site_occupancy
_atom_site_symmetry_multiplicity
_atom_site_calc_flag
_atom_site_refinement_flags
Er1 Er -0.15757(4) 0.84752(4) -0.16582(3) 0.02236(14) Uani 1 1 d .
Cl1 Cl -0.05762(15) 0.64093(15) -0.05675(13) 0.0251(4) Uani 1 1 d .
Cl2 Cl -0.25584(16) 1.04925(15) -0.27292(13) 0.0277(4) Uani 1 1 d .
O1 O 0.0617(4) 0.2029(4) 0.2669(3) 0.0264(12) Uani 1 1 d .
O2 O 0.2676(4) 0.1909(4) 0.2145(4) 0.0306(13) Uani 1 1 d .
O3 O -0.2442(5) 0.8590(4) -0.0515(4) 0.0303(13) Uani 1 1 d .
O4 O -0.0324(4) 0.8501(4) -0.0935(4) 0.0281(13) Uani 1 1 d .
N2 N 0.2500(5) 0.3830(5) 0.1351(5) 0.0312(16) Uani 1 1 d .
H2 H 0.2154 0.3505 0.1427 0.037 Uiso 1 1 calc R
N3 N 0.1196(5) 0.6780(5) 0.0427(5) 0.0312(16) Uani 1 1 d .
H3 H 0.0642 0.7009 0.0053 0.037 Uiso 1 1 calc R
N1 N 0.1209(6) -0.0475(5) 0.5736(5) 0.0341(17) Uani 1 1 d .
N4 N -0.0250(5) 0.4117(5) 0.2423(5) 0.0293(16) Uani 1 1 d .
H4 H -0.0038 0.3696 0.2138 0.035 Uiso 1 1 calc R
C3 C 0.3626(6) 0.1554(7) 0.2514(5) 0.0273(18) Uani 1 1 d .
N5 N 0.6001(5) -0.0996(5) 0.3816(5) 0.0286(16) Uani 1 1 d .
N6 N -0.4584(6) 1.2031(5) -0.0526(5) 0.0340(17) Uani 1 1 d .
N7 N -0.0115(6) 1.1647(5) -0.2074(5) 0.0349(18) Uani 1 1 d .
C7 C 0.2023(7) 0.4937(6) 0.0646(6) 0.033(2) Uani 1 1 d .
H7A H 0.1434 0.5092 0.0238 0.040 Uiso 1 1 calc R
H7B H 0.2524 0.5016 0.0271 0.040 Uiso 1 1 calc R
N8 N -0.2223(5) 0.6899(5) 0.0963(5) 0.0302(16) Uani 1 1 d .
H8 H -0.2049 0.7094 0.0432 0.036 Uiso 1 1 calc R
C2 C 0.4320(6) 0.0448(6) 0.2972(6) 0.0278(18) Uani 1 1 d .
H0AA H 0.4100 -0.0024 0.2990 0.033 Uiso 1 1 calc R
C10 C -0.0238(6) 1.0061(6) -0.1499(6) 0.0275(18) Uani 1 1 d .
H10 H -0.0854 1.0409 -0.1920 0.033 Uiso 1 1 calc R
C11 C -0.3265(6) 0.8727(6) 0.0789(6) 0.0272(18) Uani 1 1 d .
C12 C -0.3927(7) 0.9417(7) 0.1201(6) 0.034(2) Uani 1 1 d .
H12 H -0.4065 0.9125 0.1781 0.041 Uiso 1 1 calc R
C13 C -0.2856(7) 0.7649(7) 0.1257(6) 0.0299(19) Uani 1 1 d .
H13 H -0.3037 0.7424 0.1832 0.036 Uiso 1 1 calc R
C14 C 0.0139(6) 0.9014(6) -0.0912(5) 0.0258(17) Uani 1 1 d .
C15 C -0.3525(6) 1.0283(6) -0.0538(5) 0.0242(17) Uani 1 1 d .
H15 H -0.3410 1.0585 -0.1126 0.029 Uiso 1 1 calc R
C16 C 0.1124(7) 0.8466(7) -0.0290(5) 0.0276(18) Uani 1 1 d .
C17 C 0.3998(6) 0.2268(6) 0.2436(6) 0.0271(18) Uani 1 1 d .
C18 C -0.0667(7) 0.5235(7) 0.1887(6) 0.032(2) Uani 1 1 d .
H18A H -0.0289 0.5331 0.1385 0.038 Uiso 1 1 calc R
H18B H -0.0572 0.5556 0.2282 0.038 Uiso 1 1 calc R
C19 C 0.1669(7) 0.5706(6) 0.1131(6) 0.0305(19) Uani 1 1 d .
H19A H 0.1171 0.5625 0.1510 0.037 Uiso 1 1 calc R
H19B H 0.2258 0.5559 0.1533 0.037 Uiso 1 1 calc R
C20 C 0.0958(6) 0.0783(6) 0.4183(5) 0.0246(17) Uani 1 1 d .
H20 H 0.1228 0.0241 0.3970 0.029 Uiso 1 1 calc R
C21 C 0.0605(6) 0.1808(6) 0.3553(5) 0.0255(17) Uani 1 1 d .
C22 C 0.0924(6) 0.0533(7) 0.5139(5) 0.0274(18) Uani 1 1 d .
C23 C -0.1817(7) 0.5783(6) 0.1484(6) 0.0317(19) Uani 1 1 d .
H23A H -0.1912 0.5471 0.1081 0.038 Uiso 1 1 calc R
H23B H -0.2196 0.5681 0.1985 0.038 Uiso 1 1 calc R
C24 C -0.3067(6) 0.9203(7) -0.0120(6) 0.0272(18) Uani 1 1 d .
C25 C -0.0185(6) 0.3731(6) 0.3306(6) 0.0271(18) Uani 1 1 d .
H25 H -0.0405 0.4205 0.3596 0.033 Uiso 1 1 calc R
C26 C 0.0275(7) 1.0619(6) -0.1482(6) 0.0290(19) Uani 1 1 d .
C27 C 0.0364(7) 1.2278(7) -0.2045(7) 0.036(2) Uani 1 1 d .
H27A H 0.0681 1.2047 -0.1410 0.043 Uiso 1 1 calc R
H27B H -0.0168 1.3014 -0.2253 0.043 Uiso 1 1 calc R
C28 C 0.7002(7) -0.1406(7) 0.4388(6) 0.036(2) Uani 1 1 d .
H28A H 0.7341 -0.1026 0.4050 0.044 Uiso 1 1 calc R
H28B H 0.7441 -0.2143 0.4492 0.044 Uiso 1 1 calc R
C29 C -0.4364(7) 1.0476(7) 0.0793(6) 0.0315(19) Uani 1 1 d .
H29 H -0.4791 1.0899 0.1088 0.038 Uiso 1 1 calc R
C30 C -0.4161(7) 1.0945(7) -0.0107(6) 0.032(2) Uani 1 1 d .
C31 C 0.1618(7) 0.9047(7) -0.0271(6) 0.031(2) Uani 1 1 d .
H31 H 0.2237 0.8705 0.0143 0.038 Uiso 1 1 calc R
C32 C 0.3432(6) 0.3331(7) 0.1863(6) 0.0298(19) Uani 1 1 d .
H32 H 0.3742 0.3734 0.1836 0.036 Uiso 1 1 calc R
C33 C 0.5336(6) 0.0066(7) 0.3397(6) 0.0281(18) Uani 1 1 d .
C34 C 0.5655(6) 0.0797(7) 0.3398(6) 0.0295(19) Uani 1 1 d .
H34 H 0.6299 0.0555 0.3730 0.035 Uiso 1 1 calc R
C35 C 0.5153(8) -0.2023(8) 0.4593(7) 0.049(3) Uani 1 1 d .
H35A H 0.4940 -0.2494 0.4533 0.073 Uiso 1 1 calc R
H35B H 0.4554 -0.1385 0.4565 0.073 Uiso 1 1 calc R
H35C H 0.5611 -0.2353 0.5178 0.073 Uiso 1 1 calc R
C36 C 0.0189(6) 0.2651(6) 0.3893(6) 0.0268(18) Uani 1 1 d .
C37 C 0.1223(7) 1.0086(7) -0.0836(6) 0.0306(19) Uani 1 1 d .
H37 H 0.1567 1.0441 -0.0800 0.037 Uiso 1 1 calc R
C38 C 0.1565(6) 0.7426(7) 0.0329(5) 0.0284(18) Uani 1 1 d .
H38 H 0.2186 0.7152 0.0717 0.034 Uiso 1 1 calc R
C39 C 0.0565(6) 0.1359(7) 0.5459(6) 0.0289(18) Uani 1 1 d .
H39 H 0.0574 0.1207 0.6090 0.035 Uiso 1 1 calc R
C40 C 0.1129(7) -0.0736(7) 0.6712(5) 0.033(2) Uani 1 1 d .
H40A H 0.1067 -0.1365 0.6940 0.040 Uiso 1 1 calc R
H40B H 0.0498 -0.0166 0.6762 0.040 Uiso 1 1 calc R
C41 C -0.4305(7) 1.2513(7) -0.1387(6) 0.035(2) Uani 1 1 d .
H41A H -0.3618 1.2011 -0.1426 0.042 Uiso 1 1 calc R
H41B H -0.4282 1.3120 -0.1379 0.042 Uiso 1 1 calc R
C42 C 0.2766(8) -0.1731(8) 0.5366(7) 0.051(3) Uani 1 1 d .
H42A H 0.2841 -0.1166 0.4931 0.077 Uiso 1 1 calc R
H42B H 0.3030 -0.2307 0.5167 0.077 Uiso 1 1 calc R
H42C H 0.3145 -0.1964 0.5969 0.077 Uiso 1 1 calc R
C43 C 0.5005(7) 0.1861(7) 0.2907(6) 0.032(2) Uani 1 1 d .
H43 H 0.5237 0.2326 0.2883 0.039 Uiso 1 1 calc R
C44 C 0.1638(7) -0.1348(7) 0.5414(6) 0.040(2) Uani 1 1 d .
H44A H 0.1254 -0.1109 0.4804 0.048 Uiso 1 1 calc R
H44B H 0.1560 -0.1925 0.5836 0.048 Uiso 1 1 calc R
C45 C -0.4428(9) 1.2712(8) 0.0625(7) 0.051(3) Uani 1 1 d .
H45A H -0.3968 1.2920 0.0297 0.077 Uiso 1 1 calc R
H45B H -0.4031 1.2016 0.1100 0.077 Uiso 1 1 calc R
H45C H -0.4827 1.3198 0.0903 0.077 Uiso 1 1 calc R
C46 C 0.1177(8) 1.2167(8) -0.2653(7) 0.045(2) Uani 1 1 d .
H46A H 0.0865 1.2395 -0.3281 0.067 Uiso 1 1 calc R
H46B H 0.1717 1.1443 -0.2434 0.067 Uiso 1 1 calc R
H46C H 0.1466 1.2595 -0.2629 0.067 Uiso 1 1 calc R
C47 C -0.5162(7) 1.2713(7) -0.0057(7) 0.040(2) Uani 1 1 d .
H47A H -0.5609 1.2476 0.0278 0.048 Uiso 1 1 calc R
H47B H -0.5597 1.3425 -0.0512 0.048 Uiso 1 1 calc R
C48 C 0.5715(8) -0.1762(7) 0.3805(7) 0.040(2) Uani 1 1 d .
H48A H 0.6335 -0.2405 0.3854 0.048 Uiso 1 1 calc R
H48B H 0.5270 -0.1487 0.3217 0.048 Uiso 1 1 calc R
C49 C 0.6894(7) -0.1308(8) 0.5311(6) 0.040(2) Uani 1 1 d .
H49A H 0.6459 -0.0580 0.5212 0.059 Uiso 1 1 calc R
H49B H 0.7566 -0.1571 0.5648 0.059 Uiso 1 1 calc R
H49C H 0.6589 -0.1710 0.5661 0.059 Uiso 1 1 calc R
C50 C 0.0209(6) 0.2369(7) 0.4859(6) 0.0304(19) Uani 1 1 d .
H50 H -0.0032 0.2895 0.5091 0.036 Uiso 1 1 calc R
C51 C 0.2026(7) -0.0922(7) 0.7328(6) 0.039(2) Uani 1 1 d .
H51A H 0.2060 -0.0285 0.7144 0.059 Uiso 1 1 calc R
H51B H 0.2660 -0.1471 0.7272 0.059 Uiso 1 1 calc R
H51C H 0.1930 -0.1129 0.7962 0.059 Uiso 1 1 calc R
C52 C -0.2016(8) 1.2685(9) -0.2586(8) 0.056(3) Uani 1 1 d .
H52A H -0.2566 1.2936 -0.3079 0.084 Uiso 1 1 calc R
H52B H -0.2081 1.3268 -0.2460 0.084 Uiso 1 1 calc R
H52C H -0.2057 1.2185 -0.2038 0.084 Uiso 1 1 calc R
C53 C -0.1005(7) 1.2170(7) -0.2865(7) 0.043(2) Uani 1 1 d .
H53A H -0.0936 1.2693 -0.3380 0.052 Uiso 1 1 calc R
H53B H -0.0980 1.1646 -0.3075 0.052 Uiso 1 1 calc R
C54 C -0.5060(8) 1.2856(9) -0.2230(7) 0.056(3) Uani 1 1 d .
H54A H -0.4817 1.3113 -0.2781 0.085 Uiso 1 1 calc R
H54B H -0.5727 1.3406 -0.2227 0.085 Uiso 1 1 calc R
H54C H -0.5118 1.2266 -0.2220 0.085 Uiso 1 1 calc R
Cl4 Cl 0.5726(4) 0.4805(4) 0.8787(4) 0.0542(15) Uani 0.50 1 d P
Cl3 Cl 0.0000 0.5000 0.5000 0.0620(10) Uani 1 2 d S
O5 O 0.1220(8) 0.5202(7) 0.3386(6) 0.084(3) Uani 1 1 d .
H1 H 0.1216 0.5434 0.3782 0.126 Uiso 1 1 calc R
C60 C 0.2072(11) 0.4165(10) 0.3667(9) 0.084(5) Uani 1 1 d .
H2A H 0.2593 0.4171 0.3300 0.126 Uiso 1 1 calc R
H2B H 0.1844 0.3715 0.3582 0.126 Uiso 1 1 calc R
H2C H 0.2357 0.3907 0.4311 0.126 Uiso 1 1 calc R

loop_
_atom_site_aniso_label
_atom_site_aniso_U_11
_atom_site_aniso_U_22
_atom_site_aniso_U_33
_atom_site_aniso_U_23
_atom_site_aniso_U_13
_atom_site_aniso_U_12
Er1 0.0223(2) 0.0222(3) 0.0228(2) -0.00772(18) 0.00320(17) -0.0120(2)
Cl1 0.0266(10) 0.0220(9) 0.0243(9) -0.0060(7) 0.0039(7) -0.0124(8)
Cl2 0.0329(11) 0.0225(10) 0.0271(10) -0.0073(8) 0.0072(8) -0.0151(9)
O1 0.037(3) 0.030(3) 0.017(3) -0.008(2) 0.008(2) -0.021(3)
O2 0.024(3) 0.033(3) 0.039(3) -0.012(3) 0.001(2) -0.019(3)
O3 0.037(3) 0.029(3) 0.024(3) -0.010(2) 0.011(2) -0.016(3)
O4 0.021(3) 0.027(3) 0.033(3) -0.010(2) -0.004(2) -0.011(3)
N2 0.030(4) 0.027(4) 0.040(4) -0.011(3) 0.003(3) -0.018(3)
N3 0.028(4) 0.029(4) 0.032(4) -0.009(3) -0.006(3) -0.012(3)
N1 0.043(4) 0.026(4) 0.025(4) -0.006(3) 0.001(3) -0.013(3)
N4 0.035(4) 0.021(4) 0.026(4) -0.009(3) 0.007(3) -0.010(3)
C3 0.030(4) 0.038(5) 0.022(4) -0.013(4) 0.004(3) -0.022(4)
N5 0.025(4) 0.030(4) 0.027(4) -0.009(3) 0.000(3) -0.012(3)
N6 0.038(4) 0.028(4) 0.029(4) -0.012(3) 0.006(3) -0.010(3)
N7 0.030(4) 0.024(4) 0.050(5) -0.009(3) 0.003(3) -0.018(3)
C7 0.030(5) 0.029(5) 0.031(5) -0.007(4) -0.003(4) -0.011(4)
N8 0.033(4) 0.032(4) 0.022(3) -0.008(3) 0.009(3) -0.015(3)
C2 0.025(4) 0.027(4) 0.029(4) -0.006(3) -0.003(3) -0.014(4)
C10 0.025(4) 0.026(4) 0.029(4) -0.007(3) 0.001(3) -0.014(4)
C11 0.028(4) 0.019(4) 0.031(4) -0.011(3) 0.001(3) -0.008(4)
C12 0.042(5) 0.040(5) 0.024(4) -0.014(4) 0.016(4) -0.022(5)
C13 0.034(5) 0.039(5) 0.025(4) -0.012(4) 0.008(3) -0.025(4)
C14 0.030(4) 0.026(4) 0.024(4) -0.012(3) 0.007(3) -0.015(4)
C15 0.030(4) 0.017(4) 0.021(4) -0.009(3) 0.007(3) -0.008(4)
C16 0.039(5) 0.031(5) 0.015(4) -0.006(3) 0.002(3) -0.022(4)
C17 0.026(4) 0.020(4) 0.033(4) -0.008(3) 0.004(3) -0.011(4)
C18 0.038(5) 0.033(5) 0.028(4) -0.012(4) 0.004(4) -0.021(4)
C19 0.029(5) 0.027(4) 0.028(4) -0.002(4) -0.002(3) -0.013(4)
C20 0.029(4) 0.022(4) 0.025(4) -0.012(3) 0.005(3) -0.012(4)
C21 0.026(4) 0.031(4) 0.024(4) -0.012(3) 0.010(3) -0.017(4)
C22 0.030(4) 0.034(5) 0.025(4) -0.013(4) 0.010(3) -0.019(4)
C23 0.032(5) 0.026(4) 0.036(5) -0.012(4) 0.008(4) -0.014(4)
C24 0.024(4) 0.031(4) 0.029(4) -0.014(4) 0.002(3) -0.014(4)
C25 0.031(5) 0.026(4) 0.029(4) -0.016(4) 0.009(3) -0.014(4)
C26 0.027(4) 0.024(4) 0.035(5) -0.012(4) 0.007(4) -0.012(4)
C27 0.037(5) 0.030(5) 0.043(5) -0.011(4) 0.006(4) -0.021(4)
C28 0.022(4) 0.032(5) 0.042(5) -0.005(4) -0.001(4) -0.009(4)
C29 0.040(5) 0.030(5) 0.024(4) -0.011(4) 0.009(4) -0.017(4)
C30 0.038(5) 0.041(5) 0.029(4) -0.015(4) 0.008(4) -0.028(4)
C31 0.029(5) 0.036(5) 0.026(4) -0.009(4) -0.003(3) -0.017(4)
C32 0.027(4) 0.032(5) 0.031(5) -0.012(4) 0.001(4) -0.016(4)
C33 0.022(4) 0.029(4) 0.033(5) -0.013(4) 0.006(3) -0.012(4)
C34 0.022(4) 0.033(5) 0.036(5) -0.010(4) 0.004(3) -0.018(4)
C35 0.051(6) 0.049(6) 0.056(7) -0.016(5) 0.016(5) -0.035(6)
C36 0.025(4) 0.028(4) 0.027(4) -0.015(4) 0.008(3) -0.010(4)
C37 0.032(5) 0.041(5) 0.033(5) -0.017(4) 0.005(4) -0.027(4)
C38 0.030(5) 0.034(5) 0.025(4) -0.012(4) -0.001(3) -0.019(4)
C39 0.031(5) 0.033(5) 0.022(4) -0.014(4) 0.008(3) -0.013(4)
C40 0.042(5) 0.035(5) 0.023(4) -0.008(4) 0.006(4) -0.022(4)
C41 0.042(5) 0.028(5) 0.034(5) -0.011(4) 0.004(4) -0.018(4)
C42 0.053(7) 0.047(6) 0.049(6) -0.016(5) 0.001(5) -0.022(6)
C43 0.033(5) 0.036(5) 0.035(5) -0.012(4) 0.006(4) -0.024(4)
C44 0.046(6) 0.039(5) 0.033(5) -0.009(4) 0.003(4) -0.023(5)
C45 0.062(7) 0.053(7) 0.054(6) -0.035(5) 0.019(5) -0.031(6)
C46 0.060(7) 0.055(6) 0.037(5) -0.017(5) 0.011(5) -0.043(6)
C47 0.041(6) 0.028(5) 0.039(5) -0.011(4) 0.012(4) -0.011(4)
C48 0.041(5) 0.027(5) 0.047(6) -0.010(4) 0.001(4) -0.016(4)
C49 0.037(5) 0.047(6) 0.032(5) -0.011(4) 0.000(4) -0.021(5)
C50 0.023(4) 0.028(5) 0.029(4) -0.013(4) 0.004(3) -0.004(4)
C51 0.041(5) 0.037(5) 0.031(5) -0.010(4) 0.005(4) -0.015(5)
C52 0.055(7) 0.057(7) 0.051(7) -0.015(6) 0.003(5) -0.028(6)
C53 0.041(6) 0.029(5) 0.053(6) -0.011(5) 0.003(5) -0.015(5)
C54 0.051(7) 0.068(8) 0.048(6) -0.013(6) 0.002(5) -0.035(6)
Cl4 0.046(3) 0.026(2) 0.107(4) -0.034(3) 0.033(3) -0.025(2)
Cl3 0.065(3) 0.069(3) 0.063(2) -0.033(2) 0.016(2) -0.036(2)
O5 0.096(7) 0.050(5) 0.060(6) -0.001(4) 0.011(5) -0.016(5)
C60 0.087(10) 0.053(8) 0.051(7) -0.010(6) 0.009(7) 0.003(7)

loop_
_atom_type_symbol
_atom_type_description
_atom_type_scat_dispersion_real
_atom_type_scat_dispersion_imag
_atom_type_scat_source
C C 0.0181 0.0091 'International Tables Vol C Tables 4.2.6.8 and 6.1.1.4'
H H 0.0000 0.0000 'International Tables Vol C Tables 4.2.6.8 and 6.1.1.4'
N N 0.0311 0.0180 'International Tables Vol C Tables 4.2.6.8 and 6.1.1.4'
O O 0.0492 0.0322 'International Tables Vol C Tables 4.2.6.8 and 6.1.1.4'
Er Er -9.4367 3.9380 'International Tables Vol C Tables 4.2.6.8 and 6.1.1.4'
Cl Cl 0.3639 0.7018 'International Tables Vol C Tables 4.2.6.8 and 6.1.1.4'

loop_
_geom_angle_atom_site_label_1
_geom_angle_atom_site_label_2
_geom_angle_atom_site_label_3
_geom_angle
_geom_angle_site_symmetry_1
_geom_angle_site_symmetry_3
Cl2 Er1 Cl1 179.71(8) . .
O1 Er1 Cl1 84.50(14) 2_565 .
O1 Er1 Cl2 95.42(14) 2_565 .
O1 Er1 O4 92.2(2) 2_565 .
O2 Er1 Cl1 82.99(15) 2_565 .
O2 Er1 Cl2 96.72(15) 2_565 .
O2 Er1 O1 88.6(2) 2_565 2_565
O2 Er1 O4 167.4(2) 2_565 .
O3 Er1 Cl1 82.95(15) . .
O3 Er1 Cl2 97.10(15) . .
O3 Er1 O1 166.60(19) . 2_565
O3 Er1 O2 85.2(2) . 2_565
O3 Er1 O4 91.3(2) . .
O4 Er1 Cl1 84.53(15) . .
O4 Er1 Cl2 95.76(15) . .
C21 O1 Er1 143.7(5) . 2_565
C3 O2 Er1 146.1(5) . 2_565
C24 O3 Er1 147.0(5) . .
C14 O4 Er1 147.4(5) . .
C32 N2 C7 122.6(7) . .
C38 N3 C19 124.3(7) . .
C22 N1 C40 121.8(7) . .
C22 N1 C44 120.9(7) . .
C40 N1 C44 117.3(7) . .
C25 N4 C18 122.6(7) . .
O2 C3 C2 120.4(7) . .
O2 C3 C17 120.5(8) . .
C2 C3 C17 119.1(7) . .
C33 N5 C28 120.4(7) . .
C33 N5 C48 122.2(7) . .
C48 N5 C28 117.1(7) . .
C30 N6 C41 120.9(7) . .
C30 N6 C47 121.9(7) . .
C47 N6 C41 116.3(7) . .
C26 N7 C27 122.8(7) . .
C26 N7 C53 121.1(7) . .
C27 N7 C53 115.8(7) . .
N2 C7 C19 110.0(7) . .
C13 N8 C23 123.9(7) . .
C33 C2 C3 120.4(8) . .
C14 C10 C26 122.6(8) . .
C12 C11 C24 117.3(7) . .
C13 C11 C12 119.2(8) . .
C13 C11 C24 123.5(8) . .
C29 C12 C11 123.2(8) . .
N8 C13 C11 126.4(8) . .
O4 C14 C10 122.6(7) . .
O4 C14 C16 119.1(7) . .
C10 C14 C16 118.2(7) . .
C24 C15 C30 122.2(8) . .
C31 C16 C14 118.2(7) . .
C38 C16 C14 122.9(8) . .
C38 C16 C31 118.7(7) . .
C32 C17 C3 122.2(8) . .
C32 C17 C43 118.9(8) . .
C43 C17 C3 118.8(7) . .
N4 C18 C23 111.5(7) . .
N3 C19 C7 108.9(7) . .
C21 C20 C22 122.3(8) . .
O1 C21 C20 121.6(7) . .
O1 C21 C36 119.9(7) . .
C20 C21 C36 118.5(7) . .
N1 C22 C20 121.1(8) . .
N1 C22 C39 120.9(7) . .
C20 C22 C39 118.0(7) . .
N8 C23 C18 110.8(7) . .
O3 C24 C11 119.1(7) . .
O3 C24 C15 121.7(8) . .
C15 C24 C11 119.2(7) . .
N4 C25 C36 127.0(8) . .
N7 C26 C10 121.0(8) . .
N7 C26 C37 120.1(8) . .
C10 C26 C37 118.8(7) . .
N7 C27 C46 111.3(8) . .
N5 C28 C49 113.0(7) . .
C12 C29 C30 119.2(8) . .
N6 C30 C15 121.2(8) . .
N6 C30 C29 120.0(8) . .
C15 C30 C29 118.8(8) . .
C37 C31 C16 122.9(8) . .
N2 C32 C17 126.7(8) . .
N5 C33 C2 119.9(8) . .
N5 C33 C34 120.7(7) . .
C2 C33 C34 119.4(8) . .
C43 C34 C33 119.8(7) . .
C25 C36 C21 123.1(7) . .
C50 C36 C21 117.8(7) . .
C50 C36 C25 119.0(7) . .
C31 C37 C26 119.2(8) . .
N3 C38 C16 126.8(7) . .
C50 C39 C22 121.0(8) . .
N1 C40 C51 115.0(8) . .
N6 C41 C54 112.2(8) . .
C34 C43 C17 121.9(8) . .
N1 C44 C42 111.0(8) . .
N6 C47 C45 110.9(8) . .
N5 C48 C35 112.6(8) . .
C39 C50 C36 122.3(8) . .
C52 C53 N7 111.6(9) . .

loop_
_geom_bond_atom_site_label_1
_geom_bond_atom_site_label_2
_geom_bond_distance
_geom_bond_site_symmetry_2
Er1 Cl1 2.686(2) .
Er1 Cl2 2.624(2) .
Er1 O1 2.216(5) 2_565
Er1 O2 2.215(5) 2_565
Er1 O3 2.200(6) .
Er1 O4 2.217(5) .
O1 Er1 2.216(5) 2_565
O1 C21 1.305(9) .
O2 Er1 2.215(5) 2_565
O2 C3 1.304(9) .
O3 C24 1.314(10) .
O4 C14 1.288(9) .
N2 C7 1.494(10) .
N2 C32 1.321(10) .
N3 C19 1.461(10) .
N3 C38 1.325(10) .
N1 C22 1.371(10) .
N1 C40 1.454(10) .
N1 C44 1.476(11) .
N4 C18 1.449(10) .
N4 C25 1.282(10) .
C3 C2 1.426(11) .
C3 C17 1.432(11) .
N5 C28 1.470(10) .
N5 C33 1.366(10) .
N5 C48 1.455(11) .
N6 C30 1.389(11) .
N6 C41 1.455(11) .
N6 C47 1.444(11) .
N7 C26 1.366(10) .
N7 C27 1.475(10) .
N7 C53 1.506(11) .
C7 C19 1.528(12) .
N8 C13 1.342(11) .
N8 C23 1.446(10) .
C2 C33 1.408(11) .
C10 C14 1.388(11) .
C10 C26 1.412(11) .
C11 C12 1.423(12) .
C11 C13 1.386(11) .
C11 C24 1.454(11) .
C12 C29 1.350(12) .
C14 C16 1.449(11) .
C15 C24 1.375(11) .
C15 C30 1.404(11) .
C16 C31 1.420(11) .
C16 C38 1.383(11) .
C17 C32 1.389(11) .
C17 C43 1.413(11) .
C18 C23 1.526(11) .
C20 C21 1.386(11) .
C20 C22 1.414(11) .
C21 C36 1.456(11) .
C22 C39 1.415(11) .
C25 C36 1.428(11) .
C26 C37 1.430(11) .
C27 C46 1.512(13) .
C28 C49 1.504(13) .
C29 C30 1.441(11) .
C31 C37 1.367(12) .
C33 C34 1.430(11) .
C34 C43 1.377(11) .
C35 C48 1.524(13) .
C36 C50 1.415(11) .
C39 C50 1.354(11) .
C40 C51 1.507(12) .
C41 C54 1.507(12) .
C42 C44 1.503(13) .
C45 C47 1.537(13) .
C52 C53 1.480(14) .
O5 C60 1.416(13) .

loop_
_geom_torsion_atom_site_label_1
_geom_torsion_atom_site_label_2
_geom_torsion_atom_site_label_3
_geom_torsion_atom_site_label_4
_geom_torsion
_geom_torsion_site_symmetry_1
Er1 O1 C21 C20 -44.7(13) 2_565
Er1 O1 C21 C36 136.9(7) 2_565
Er1 O2 C3 C2 -16.4(15) 2_565
Er1 O2 C3 C17 161.2(7) 2_565
Er1 O3 C24 C11 -170.7(7) .
Er1 O3 C24 C15 8.3(14) .
Er1 O4 C14 C10 8.5(16) .
Er1 O4 C14 C16 -167.7(7) .
Cl1 Er1 O3 C24 164.2(10) .
Cl1 Er1 O4 C14 167.0(10) .
Cl2 Er1 O3 C24 -16.1(10) .
Cl2 Er1 O4 C14 -13.0(10) .
O1 Er1 O3 C24 -175.1(9) 2_565
O1 Er1 O4 C14 82.7(10) 2_565
O1 C21 C36 C25 -2.2(12) .
O1 C21 C36 C50 -179.0(7) .
O2 Er1 O3 C24 -112.3(10) 2_565
O2 Er1 O4 C14 176.2(10) 2_565
O2 C3 C2 C33 -178.0(8) .
O2 C3 C17 C32 -9.5(13) .
O2 C3 C17 C43 175.1(8) .
O3 Er1 O4 C14 -110.2(10) .
O4 Er1 O3 C24 79.9(10) .
O4 C14 C16 C31 -179.7(8) .
O4 C14 C16 C38 -4.3(13) .
N2 C7 C19 N3 -179.4(7) .
N1 C22 C39 C50 -174.9(8) .
N4 C18 C23 N8 179.2(7) .
N4 C25 C36 C21 3.0(14) .
N4 C25 C36 C50 179.7(8) .
C3 C2 C33 N5 -178.6(8) .
C3 C2 C33 C34 2.5(13) .
C3 C17 C32 N2 2.2(14) .
C3 C17 C43 C34 3.3(13) .
N5 C33 C34 C43 174.6(8) .
N7 C26 C37 C31 -177.8(8) .
C7 N2 C32 C17 -170.3(8) .
C2 C3 C17 C32 168.2(8) .
C2 C3 C17 C43 -7.2(12) .
C2 C33 C34 C43 -6.6(13) .
C10 C14 C16 C31 3.9(12) .
C10 C14 C16 C38 179.3(8) .
C10 C26 C37 C31 1.7(13) .
C11 C12 C29 C30 0.1(14) .
C12 C11 C13 N8 -180.0(8) .
C12 C11 C24 O3 178.5(7) .
C12 C11 C24 C15 -0.5(12) .
C12 C29 C30 N6 -178.4(8) .
C12 C29 C30 C15 1.0(13) .
C13 N8 C23 C18 -107.2(9) .
C13 C11 C12 C29 -179.6(8) .
C13 C11 C24 O3 -2.3(12) .
C13 C11 C24 C15 178.7(8) .
C14 C10 C26 N7 179.5(8) .
C14 C10 C26 C37 0.1(13) .
C14 C16 C31 C37 -2.3(13) .
C14 C16 C38 N3 2.5(14) .
C16 C31 C37 C26 -0.5(14) .
C17 C3 C2 C33 4.3(12) .
C18 N4 C25 C36 178.4(8) .
C19 N3 C38 C16 -176.4(8) .
C20 C21 C36 C25 179.3(8) .
C20 C21 C36 C50 2.6(12) .
C20 C22 C39 C50 3.8(12) .
C21 C20 C22 N1 175.3(8) .
C21 C20 C22 C39 -3.5(12) .
C21 C36 C50 C39 -2.3(13) .
C22 N1 C40 C51 -83.1(10) .
C22 N1 C44 C42 79.7(10) .
C22 C20 C21 O1 -178.2(7) .
C22 C20 C21 C36 0.3(12) .
C22 C39 C50 C36 -1.0(13) .
C23 N8 C13 C11 179.8(8) .
C24 C11 C12 C29 -0.4(13) .
C24 C11 C13 N8 0.8(14) .
C24 C15 C30 N6 177.5(8) .
C24 C15 C30 C29 -1.9(12) .
C25 N4 C18 C23 -94.6(10) .
C25 C36 C50 C39 -179.1(8) .
C26 N7 C27 C46 88.9(10) .
C26 N7 C53 C52 90.7(11) .
C26 C10 C14 O4 -179.1(8) .
C26 C10 C14 C16 -2.9(13) .
C27 N7 C26 C10 176.4(8) .
C27 N7 C26 C37 -4.1(13) .
C27 N7 C53 C52 -95.4(10) .
C28 N5 C33 C2 -170.2(8) .
C28 N5 C33 C34 8.7(12) .
C28 N5 C48 C35 87.2(10) .
C30 N6 C41 C54 94.4(10) .
C30 N6 C47 C45 79.8(11) .
C30 C15 C24 O3 -177.4(7) .
C30 C15 C24 C11 1.6(12) .
C31 C16 C38 N3 177.9(9) .
C32 N2 C7 C19 -74.3(10) .
C32 C17 C43 C34 -172.3(8) .
C33 N5 C28 C49 73.5(10) .
C33 N5 C48 C35 -86.1(10) .
C33 C34 C43 C17 3.6(13) .
C38 N3 C19 C7 -116.7(9) .
C38 C16 C31 C37 -177.9(8) .
C40 N1 C22 C20 -176.9(8) .
C40 N1 C22 C39 1.8(12) .
C40 N1 C44 C42 -98.7(9) .
C41 N6 C30 C15 -5.8(12) .
C41 N6 C30 C29 173.5(8) .
C41 N6 C47 C45 -89.2(9) .
C43 C17 C32 N2 177.6(9) .
C44 N1 C22 C20 4.8(12) .
C44 N1 C22 C39 -176.6(8) .
C44 N1 C40 C51 95.3(10) .
C47 N6 C30 C15 -174.4(8) .
C47 N6 C30 C29 5.0(13) .
C47 N6 C41 C54 -96.5(10) .
C48 N5 C28 C49 -100.0(10) .
C48 N5 C33 C2 2.9(13) .
C48 N5 C33 C34 -178.2(8) .
C53 N7 C26 C10 -10.0(13) .
C53 N7 C26 C37 169.5(8) .
C53 N7 C27 C46 -85.0(10) .

loop_
_platon_squeeze_void_nr
_platon_squeeze_void_average_x
_platon_squeeze_void_average_y
_platon_squeeze_void_average_z
_platon_squeeze_void_volume
_platon_squeeze_void_count_electrons
_platon_squeeze_void_content
1 0.500 0.500 0.500 472 154 ' '
